data_4118343
loop_
_publ_author_name
'David C. Powers'
'Eunsung Lee'
'Alireza Ariafard'
'Melanie S. Sanford'
'Brian F. Yates'
'Allan J. Canty'
'Tobias Ritter'

_publ_section_title
;
 Connecting Binuclear Pd(III) and Mononuclear Pd(IV) Chemistry by Pd-Pd
 Bond Cleavage
;
_journal_name_full 'Journal of the American Chemical Society'
_journal_page_first 12002
_journal_page_last 12009
_journal_paper_doi 10.1021/ja304401u
_journal_volume 134
_journal_year 2012
_chemical_formula_sum 'C184 H140 Cl8 N12 O24 Pd12'
_chemical_formula_weight 4463.48
_chemical_name_systematic
; 
 ? 
;
_space_group_IT_number 2
_symmetry_cell_setting triclinic
_symmetry_space_group_name_Hall '-P 1'
_symmetry_space_group_name_H-M 'P -1'
_atom_sites_solution_hydrogens geom
_atom_sites_solution_primary direct
_atom_sites_solution_secondary difmap
_audit_creation_method SHELXL-97
_cell_angle_alpha 89.559(2)
_cell_angle_beta 89.230(2)
_cell_angle_gamma 88.773(2)
_cell_formula_units_Z 2
_cell_length_a 17.1241(6)
_cell_length_b 20.2806(7)
_cell_length_c 23.2979(9)
_cell_measurement_reflns_used 9394
_cell_measurement_temperature 100(1)
_cell_measurement_theta_max 27.117
_cell_measurement_theta_min 2.673
_cell_volume 8088.3(5)
_computing_cell_refinement 'SAINT 7.46A (Bruker-AXS, 2009)'
_computing_data_collection 'APEX2 v2009.3.0 (Bruker-AXS, 2009)'
_computing_data_reduction 'SAINT 7.46A (Bruker-AXS, 2009)'
_computing_molecular_graphics 'Bruker SHELXTL (Sheldrick, 2008)'
_computing_publication_material 'Bruker SHELXTL (Sheldrick, 2008)'
_computing_structure_refinement 'SHELXL-97 (Sheldrick, 2008)'
_computing_structure_solution 'SHELXS-97 (Sheldrick, 2008)'
_diffrn_ambient_temperature 100(1)
_diffrn_measured_fraction_theta_full 0.996
_diffrn_measured_fraction_theta_max 0.996
_diffrn_radiation_monochromator graphite
_diffrn_radiation_source 'fine-focus sealed tube'
_diffrn_radiation_type MoK\a
_diffrn_radiation_wavelength 0.71073
_diffrn_reflns_av_R_equivalents 0.0000
_diffrn_reflns_av_sigmaI/netI 0.0737
_diffrn_reflns_limit_h_max 21
_diffrn_reflns_limit_h_min -21
_diffrn_reflns_limit_k_max 26
_diffrn_reflns_limit_k_min -25
_diffrn_reflns_limit_l_max 29
_diffrn_reflns_limit_l_min 0
_diffrn_reflns_number 60924
_diffrn_reflns_theta_full 27.18
_diffrn_reflns_theta_max 27.18
_diffrn_reflns_theta_min 1.19
_exptl_absorpt_coefficient_mu 1.507
_exptl_absorpt_correction_T_max 0.8398
_exptl_absorpt_correction_T_min 0.7525
_exptl_absorpt_correction_type multi-scan
_exptl_absorpt_process_details TWINABS
_exptl_crystal_colour prism
_exptl_crystal_density_diffrn 1.833
_exptl_crystal_description orange
_exptl_crystal_F_000 4416
_exptl_crystal_size_max 0.20
_exptl_crystal_size_mid 0.14
_exptl_crystal_size_min 0.12
_refine_diff_density_max 1.387
_refine_diff_density_min -1.027
_refine_diff_density_rms 0.153
_refine_ls_extinction_method none
_refine_ls_goodness_of_fit_ref 1.039
_refine_ls_hydrogen_treatment constr
_refine_ls_matrix_type full
_refine_ls_number_parameters 2178
_refine_ls_number_reflns 60924
_refine_ls_number_restraints 1
_refine_ls_restrained_S_all 1.040
_refine_ls_R_factor_all 0.0728
_refine_ls_R_factor_gt 0.0475
_refine_ls_shift/su_max 0.004
_refine_ls_shift/su_mean 0.000
_refine_ls_structure_factor_coef Fsqd
_refine_ls_weighting_details 'calc w=1/[\s^2^(Fo^2^)+(0.0376P)^2^+5.1665P] where P=(Fo^2^+2Fc^2^)/3'
_refine_ls_weighting_scheme calc
_refine_ls_wR_factor_gt 0.0956
_refine_ls_wR_factor_ref 0.1069
_reflns_number_gt 45721
_reflns_number_total 60924
_reflns_threshold_expression >2sigma(I)
_cod_data_source_file ja304401u_si_003.cif
_cod_data_source_block dcp
_cod_database_code 4118343

loop_
_symmetry_equiv_pos_as_xyz
'x, y, z'
'-x, -y, -z'

loop_
_atom_site_label
_atom_site_type_symbol
_atom_site_fract_x
_atom_site_fract_y
_atom_site_fract_z
_atom_site_U_iso_or_equiv
_atom_site_adp_type
_atom_site_occupancy
_atom_site_symmetry_multiplicity
_atom_site_calc_flag
_atom_site_refinement_flags
_atom_site_disorder_assembly
_atom_site_disorder_group
Cl1S Cl -0.09143(11) 0.00639(11) 0.14070(9) 0.0742(6) Uani 1 1 d . . .
Cl2S Cl 0.05055(10) -0.01302(10) 0.07163(9) 0.0687(5) Uani 1 1 d . . .
C1S C -0.0402(3) -0.0433(3) 0.0913(3) 0.0505(18) Uani 1 1 d . . .
H1SA H -0.0328 -0.0879 0.1082 0.061 Uiso 1 1 calc R . .
H1SB H -0.0720 -0.0475 0.0564 0.061 Uiso 1 1 calc R . .
Cl7S Cl 0.57938(8) -0.49849(8) 0.34589(7) 0.0424(4) Uani 1 1 d . . .
Cl8S Cl 0.60039(8) -0.49616(7) 0.46924(6) 0.0398(3) Uani 1 1 d . . .
C4S C 0.5435(3) -0.5279(3) 0.4124(2) 0.0373(14) Uani 1 1 d . . .
H4SA H 0.5461 -0.5767 0.4131 0.045 Uiso 1 1 calc R . .
H4SB H 0.4881 -0.5137 0.4175 0.045 Uiso 1 1 calc R . .
Cl5S Cl 0.17333(7) -0.49507(7) 0.45069(7) 0.0377(3) Uani 1 1 d . . .
Cl6S Cl 0.31704(9) -0.50769(9) 0.38447(8) 0.0532(4) Uani 1 1 d . . .
C3S C 0.2548(3) -0.4546(3) 0.4227(2) 0.0306(13) Uani 1 1 d . . .
H3SA H 0.2371 -0.4183 0.3970 0.037 Uiso 1 1 calc R . .
H3SB H 0.2839 -0.4349 0.4545 0.037 Uiso 1 1 calc R . .
Pd1B Pd 0.126014(19) -0.260381(17) 0.407669(15) 0.01492(8) Uani 1 1 d . . .
Pd2B Pd -0.021626(19) -0.259138(17) 0.352012(15) 0.01447(8) Uani 1 1 d . . .
O1B O 0.06109(19) -0.32858(17) 0.45778(15) 0.0235(8) Uani 1 1 d . . .
O2B O -0.05484(17) -0.32691(16) 0.41249(14) 0.0203(7) Uani 1 1 d . . .
O3B O 0.16067(17) -0.33606(16) 0.35419(14) 0.0206(7) Uani 1 1 d . . .
O4B O 0.04582(18) -0.33421(17) 0.30778(14) 0.0200(8) Uani 1 1 d . . .
N1B N 0.09463(19) -0.18205(19) 0.45664(16) 0.0154(8) Uani 1 1 d . . .
N2B N 0.0083(2) -0.18576(18) 0.29716(16) 0.0150(8) Uani 1 1 d . . .
C1B C 0.0503(2) -0.1813(2) 0.5041(2) 0.0156(10) Uani 1 1 d . . .
H1B H 0.0303 -0.2216 0.5187 0.019 Uiso 1 1 calc R . .
C2B C 0.0325(2) -0.1224(2) 0.5330(2) 0.0188(10) Uani 1 1 d . . .
H2B H 0.0015 -0.1229 0.5672 0.023 Uiso 1 1 calc R . .
C3B C 0.0601(2) -0.0637(2) 0.5118(2) 0.0186(10) Uani 1 1 d . . .
H3B H 0.0488 -0.0239 0.5317 0.022 Uiso 1 1 calc R . .
C4B C 0.1047(2) -0.0622(2) 0.4608(2) 0.0171(10) Uani 1 1 d . . .
C5B C 0.1351(3) -0.0051(2) 0.4334(2) 0.0219(11) Uani 1 1 d . . .
H5B H 0.1238 0.0371 0.4493 0.026 Uiso 1 1 calc R . .
C6B C 0.1805(3) -0.0098(2) 0.3847(2) 0.0218(11) Uani 1 1 d . . .
H6B H 0.1992 0.0294 0.3671 0.026 Uiso 1 1 calc R . .
C7B C 0.2003(2) -0.0719(2) 0.3596(2) 0.0178(10) Uani 1 1 d . . .
C8B C 0.2497(2) -0.0812(3) 0.3110(2) 0.0215(11) Uani 1 1 d . . .
H8B H 0.2704 -0.0439 0.2916 0.026 Uiso 1 1 calc R . .
C9B C 0.2680(3) -0.1435(3) 0.2918(2) 0.0247(11) Uani 1 1 d . . .
H9B H 0.3025 -0.1490 0.2599 0.030 Uiso 1 1 calc R . .
C10B C 0.2361(2) -0.1993(3) 0.3189(2) 0.0213(11) Uani 1 1 d . . .
H10E H 0.2499 -0.2420 0.3050 0.026 Uiso 1 1 calc R . .
C11B C 0.1857(2) -0.1936(2) 0.3647(2) 0.0147(10) Uani 1 1 d . . .
C12B C 0.1694(2) -0.1290(2) 0.3848(2) 0.0161(10) Uani 1 1 d . . .
C13B C 0.1213(2) -0.1237(2) 0.43511(19) 0.0133(9) Uani 1 1 d . . .
C14B C 0.0570(2) -0.1888(2) 0.2522(2) 0.0172(10) Uani 1 1 d . . .
H14E H 0.0782 -0.2305 0.2409 0.021 Uiso 1 1 calc R . .
C15B C 0.0780(3) -0.1323(2) 0.2211(2) 0.0202(10) Uani 1 1 d . . .
H15E H 0.1123 -0.1362 0.1889 0.024 Uiso 1 1 calc R . .
C16B C 0.0495(3) -0.0717(3) 0.2370(2) 0.0235(11) Uani 1 1 d . . .
H16E H 0.0641 -0.0333 0.2162 0.028 Uiso 1 1 calc R . .
C17B C -0.0021(2) -0.0668(2) 0.2846(2) 0.0189(10) Uani 1 1 d . . .
C18B C -0.0373(3) -0.0063(2) 0.3059(2) 0.0230(11) Uani 1 1 d . . .
H18E H -0.0248 0.0344 0.2879 0.028 Uiso 1 1 calc R . .
C19B C -0.0881(3) -0.0067(2) 0.3515(2) 0.0225(11) Uani 1 1 d . . .
H19E H -0.1114 0.0338 0.3640 0.027 Uiso 1 1 calc R . .
C20B C -0.1074(2) -0.0671(2) 0.3815(2) 0.0177(10) Uani 1 1 d . . .
C21B C -0.1593(2) -0.0709(2) 0.4289(2) 0.0195(10) Uani 1 1 d . . .
H21E H -0.1842 -0.0321 0.4434 0.023 Uiso 1 1 calc R . .
C22B C -0.1737(3) -0.1315(3) 0.4542(2) 0.0230(11) Uani 1 1 d . . .
H22E H -0.2091 -0.1338 0.4859 0.028 Uiso 1 1 calc R . .
C23B C -0.1370(2) -0.1900(3) 0.4340(2) 0.0205(11) Uani 1 1 d . . .
H23E H -0.1476 -0.2309 0.4524 0.025 Uiso 1 1 calc R . .
C24B C -0.0856(2) -0.1882(2) 0.3877(2) 0.0163(10) Uani 1 1 d . . .
C25B C -0.0726(2) -0.1262(2) 0.3613(2) 0.0157(10) Uani 1 1 d . . .
C26B C -0.0211(2) -0.1250(2) 0.31369(19) 0.0147(10) Uani 1 1 d . . .
C27B C -0.0078(3) -0.3476(2) 0.4508(2) 0.0192(11) Uani 1 1 d . . .
C28B C -0.0371(3) -0.3993(3) 0.4921(2) 0.0259(11) Uani 1 1 d . . .
H28P H 0.0009 -0.4360 0.4940 0.039 Uiso 1 1 calc R . .
H28Q H -0.0872 -0.4156 0.4788 0.039 Uiso 1 1 calc R . .
H28R H -0.0442 -0.3800 0.5303 0.039 Uiso 1 1 calc R . .
C29B C 0.1124(3) -0.3583(2) 0.3187(2) 0.0178(10) Uani 1 1 d . . .
C30B C 0.1376(3) -0.4196(2) 0.2860(2) 0.0257(11) Uani 1 1 d . . .
H30P H 0.1947 -0.4245 0.2869 0.039 Uiso 1 1 calc R . .
H30Q H 0.1206 -0.4156 0.2462 0.039 Uiso 1 1 calc R . .
H30R H 0.1140 -0.4583 0.3040 0.039 Uiso 1 1 calc R . .
Pd1E Pd 0.528434(19) -0.756231(17) 0.144289(15) 0.01449(8) Uani 1 1 d . . .
Pd2E Pd 0.38145(2) -0.768335(18) 0.089589(15) 0.01680(8) Uani 1 1 d . . .
O1E O 0.46861(18) -0.83163(16) 0.19118(14) 0.0201(8) Uani 1 1 d . . .
O2E O 0.35526(18) -0.84409(17) 0.14530(15) 0.0236(8) Uani 1 1 d . . .
O3E O 0.56918(18) -0.82364(16) 0.08559(14) 0.0206(7) Uani 1 1 d . . .
O4E O 0.4542(2) -0.83461(18) 0.04088(15) 0.0236(8) Uani 1 1 d . . .
N1E N 0.49163(18) -0.68264(18) 0.19744(16) 0.0128(8) Uani 1 1 d . . .
N2E N 0.4086(2) -0.68855(19) 0.04139(16) 0.0166(8) Uani 1 1 d . . .
C1E C 0.4418(2) -0.6863(2) 0.2419(2) 0.0183(10) Uani 1 1 d . . .
H1E H 0.4229 -0.7281 0.2535 0.022 Uiso 1 1 calc R . .
C2E C 0.4166(3) -0.6296(3) 0.2719(2) 0.0212(11) Uani 1 1 d . . .
H2E H 0.3811 -0.6333 0.3033 0.025 Uiso 1 1 calc R . .
C3E C 0.4434(2) -0.5694(2) 0.2556(2) 0.0210(11) Uani 1 1 d . . .
H3E H 0.4258 -0.5311 0.2757 0.025 Uiso 1 1 calc R . .
C4E C 0.4967(2) -0.5634(2) 0.2096(2) 0.0178(10) Uani 1 1 d . . .
C5E C 0.5308(2) -0.5032(2) 0.1895(2) 0.0191(10) Uani 1 1 d . . .
H5E H 0.5169 -0.4626 0.2074 0.023 Uiso 1 1 calc R . .
C6E C 0.5828(3) -0.5043(2) 0.1449(2) 0.0211(11) Uani 1 1 d . . .
H6E H 0.6055 -0.4640 0.1330 0.025 Uiso 1 1 calc R . .
C7E C 0.6052(2) -0.5638(2) 0.1149(2) 0.0172(10) Uani 1 1 d . . .
C8E C 0.6582(2) -0.5676(2) 0.0684(2) 0.0194(10) Uani 1 1 d . . .
H8E H 0.6824 -0.5288 0.0547 0.023 Uiso 1 1 calc R . .
C9E C 0.6753(2) -0.6271(3) 0.0427(2) 0.0205(11) Uani 1 1 d . . .
H9E H 0.7109 -0.6287 0.0111 0.025 Uiso 1 1 calc R . .
C10E C 0.6406(2) -0.6859(2) 0.0625(2) 0.0195(10) Uani 1 1 d . . .
H10D H 0.6538 -0.7265 0.0444 0.023 Uiso 1 1 calc R . .
C11E C 0.5880(2) -0.6851(2) 0.1077(2) 0.0162(10) Uani 1 1 d . . .
C12E C 0.5716(2) -0.6233(2) 0.13383(18) 0.0113(9) Uani 1 1 d . . .
C13E C 0.5187(2) -0.6223(2) 0.18169(19) 0.0146(9) Uani 1 1 d . . .
C14E C 0.4546(2) -0.6859(2) -0.0053(2) 0.0188(10) Uani 1 1 d . . .
H14D H 0.4758 -0.7258 -0.0207 0.023 Uiso 1 1 calc R . .
C15E C 0.4726(3) -0.6260(2) -0.0321(2) 0.0200(10) Uani 1 1 d . . .
H15D H 0.5045 -0.6255 -0.0657 0.024 Uiso 1 1 calc R . .
C16E C 0.4437(2) -0.5678(2) -0.0092(2) 0.0194(10) Uani 1 1 d . . .
H16D H 0.4556 -0.5271 -0.0274 0.023 Uiso 1 1 calc R . .
C17E C 0.3965(2) -0.5682(2) 0.0410(2) 0.0173(10) Uani 1 1 d . . .
C18E C 0.3638(3) -0.5118(2) 0.0698(2) 0.0214(11) Uani 1 1 d . . .
H18D H 0.3750 -0.4690 0.0556 0.026 Uiso 1 1 calc R . .
C19E C 0.3170(3) -0.5181(3) 0.1171(2) 0.0224(11) Uani 1 1 d . . .
H19D H 0.2965 -0.4795 0.1352 0.027 Uiso 1 1 calc R . .
C20E C 0.2977(2) -0.5817(3) 0.1406(2) 0.0195(10) Uani 1 1 d . . .
C21E C 0.2466(2) -0.5926(3) 0.1874(2) 0.0231(11) Uani 1 1 d . . .
H21D H 0.2236 -0.5562 0.2073 0.028 Uiso 1 1 calc R . .
C22E C 0.2302(3) -0.6559(3) 0.2043(2) 0.0277(12) Uani 1 1 d . . .
H22D H 0.1945 -0.6625 0.2352 0.033 Uiso 1 1 calc R . .
C23E C 0.2645(2) -0.7114(3) 0.1773(2) 0.0226(11) Uani 1 1 d . . .
H23D H 0.2522 -0.7546 0.1901 0.027 Uiso 1 1 calc R . .
C24E C 0.3159(2) -0.7026(2) 0.13238(19) 0.0170(10) Uani 1 1 d . . .
C25E C 0.3305(2) -0.6377(2) 0.1136(2) 0.0177(10) Uani 1 1 d . . .
C26E C 0.3800(2) -0.6308(2) 0.06406(19) 0.0150(10) Uani 1 1 d . . .
C27E C 0.4051(3) -0.8588(2) 0.1834(2) 0.0197(11) Uani 1 1 d . . .
C28E C 0.3853(3) -0.9154(2) 0.2235(2) 0.0260(11) Uani 1 1 d . . .
H28M H 0.4261 -0.9499 0.2207 0.039 Uiso 1 1 calc R . .
H28N H 0.3350 -0.9335 0.2128 0.039 Uiso 1 1 calc R . .
H28O H 0.3820 -0.8993 0.2631 0.039 Uiso 1 1 calc R . .
C29E C 0.5258(3) -0.8481(2) 0.0482(2) 0.0200(11) Uani 1 1 d . . .
C30E C 0.5628(3) -0.8984(3) 0.0088(2) 0.0290(12) Uani 1 1 d . . .
H30M H 0.6189 -0.9021 0.0163 0.044 Uiso 1 1 calc R . .
H30N H 0.5550 -0.8846 -0.0312 0.044 Uiso 1 1 calc R . .
H30O H 0.5388 -0.9412 0.0154 0.044 Uiso 1 1 calc R . .
Pd1D Pd 0.386283(18) -0.847106(17) 0.460818(14) 0.01210(7) Uani 1 1 d . . .
Pd2D Pd 0.448123(18) -0.737932(17) 0.400689(15) 0.01378(7) Uani 1 1 d . . .
O1D O 0.33707(16) -0.76408(16) 0.50716(13) 0.0180(7) Uani 1 1 d . . .
O2D O 0.36576(17) -0.68270(16) 0.44420(14) 0.0188(7) Uani 1 1 d . . .
O3D O 0.29781(16) -0.84284(16) 0.40275(13) 0.0171(7) Uani 1 1 d . . .
O4D O 0.36101(16) -0.77353(16) 0.34293(14) 0.0190(7) Uani 1 1 d . . .
N1D N 0.48166(19) -0.85649(19) 0.51149(15) 0.0127(8) Uani 1 1 d . . .
N2D N 0.5370(2) -0.79275(19) 0.36576(16) 0.0147(8) Uani 1 1 d . . .
C1D C 0.5016(2) -0.8189(2) 0.55509(19) 0.0148(10) Uani 1 1 d . . .
H1D H 0.4663 -0.7849 0.5675 0.018 Uiso 1 1 calc R . .
C2D C 0.5725(2) -0.8276(2) 0.5833(2) 0.0168(10) Uani 1 1 d . . .
H2D H 0.5844 -0.8006 0.6150 0.020 Uiso 1 1 calc R . .
C3D C 0.6251(2) -0.8756(2) 0.56474(19) 0.0161(10) Uani 1 1 d . . .
H3D H 0.6733 -0.8824 0.5839 0.019 Uiso 1 1 calc R . .
C4D C 0.6068(2) -0.9142(2) 0.5175(2) 0.0143(10) Uani 1 1 d . . .
C5D C 0.6560(2) -0.9661(2) 0.49331(19) 0.0140(9) Uani 1 1 d . . .
H5D H 0.7058 -0.9752 0.5094 0.017 Uiso 1 1 calc R . .
C6D C 0.6322(2) -1.0022(2) 0.4479(2) 0.0180(10) Uani 1 1 d . . .
H6D H 0.6660 -1.0359 0.4331 0.022 Uiso 1 1 calc R . .
C7D C 0.5579(2) -0.9908(2) 0.42179(19) 0.0147(10) Uani 1 1 d . . .
C8D C 0.5297(2) -1.0261(2) 0.3751(2) 0.0160(10) Uani 1 1 d . . .
H8D H 0.5608 -1.0606 0.3587 0.019 Uiso 1 1 calc R . .
C9D C 0.4576(3) -1.0111(2) 0.3531(2) 0.0173(10) Uani 1 1 d . . .
H9D H 0.4394 -1.0359 0.3217 0.021 Uiso 1 1 calc R . .
C10D C 0.4096(2) -0.9599(2) 0.3756(2) 0.0157(10) Uani 1 1 d . . .
H10A H 0.3602 -0.9502 0.3592 0.019 Uiso 1 1 calc R . .
C11D C 0.4351(2) -0.9240(2) 0.4217(2) 0.0138(9) Uani 1 1 d . . .
C12D C 0.5088(2) -0.9400(2) 0.44397(18) 0.0115(9) Uani 1 1 d . . .
C13D C 0.5340(2) -0.9038(2) 0.49182(19) 0.0120(9) Uani 1 1 d . . .
C14D C 0.5338(3) -0.8345(2) 0.3221(2) 0.0162(10) Uani 1 1 d . . .
H14A H 0.4878 -0.8355 0.2998 0.019 Uiso 1 1 calc R . .
C15D C 0.5973(3) -0.8771(2) 0.3081(2) 0.0204(11) Uani 1 1 d . . .
H15A H 0.5938 -0.9060 0.2764 0.024 Uiso 1 1 calc R . .
C16D C 0.6638(3) -0.8770(2) 0.3401(2) 0.0185(10) Uani 1 1 d . . .
H16A H 0.7063 -0.9063 0.3313 0.022 Uiso 1 1 calc R . .
C17D C 0.6684(2) -0.8328(2) 0.3863(2) 0.0175(10) Uani 1 1 d . . .
C18D C 0.7348(3) -0.8261(2) 0.4234(2) 0.0200(11) Uani 1 1 d . . .
H18A H 0.7803 -0.8527 0.4169 0.024 Uiso 1 1 calc R . .
C19D C 0.7335(3) -0.7831(3) 0.4667(2) 0.0207(11) Uani 1 1 d . . .
H19A H 0.7783 -0.7802 0.4900 0.025 Uiso 1 1 calc R . .
C20D C 0.6664(2) -0.7411(2) 0.4792(2) 0.0170(10) Uani 1 1 d . . .
C21D C 0.6609(3) -0.6965(2) 0.5251(2) 0.0201(11) Uani 1 1 d . . .
H21A H 0.7037 -0.6918 0.5501 0.024 Uiso 1 1 calc R . .
C22D C 0.5936(3) -0.6599(3) 0.5334(2) 0.0229(11) Uani 1 1 d . . .
H22A H 0.5910 -0.6293 0.5641 0.027 Uiso 1 1 calc R . .
C23D C 0.5280(3) -0.6660(2) 0.4982(2) 0.0192(10) Uani 1 1 d . . .
H23A H 0.4820 -0.6403 0.5055 0.023 Uiso 1 1 calc R . .
C24D C 0.5308(2) -0.7097(2) 0.45255(19) 0.0143(9) Uani 1 1 d . . .
C25D C 0.6012(2) -0.7463(2) 0.44384(19) 0.0129(9) Uani 1 1 d . . .
C26D C 0.6033(2) -0.7920(2) 0.39758(19) 0.0133(10) Uani 1 1 d . . .
C27D C 0.3332(2) -0.7054(2) 0.4892(2) 0.0156(10) Uani 1 1 d . . .
C28D C 0.2866(3) -0.6554(3) 0.5247(2) 0.0228(11) Uani 1 1 d . . .
H28D H 0.2443 -0.6777 0.5453 0.034 Uiso 1 1 calc R . .
H28E H 0.2644 -0.6213 0.4993 0.034 Uiso 1 1 calc R . .
H28F H 0.3210 -0.6350 0.5524 0.034 Uiso 1 1 calc R . .
C29D C 0.3052(2) -0.8100(2) 0.3563(2) 0.0164(10) Uani 1 1 d . . .
C30D C 0.2414(3) -0.8180(3) 0.3130(2) 0.0227(11) Uani 1 1 d . . .
H30D H 0.2605 -0.8464 0.2818 0.034 Uiso 1 1 calc R . .
H30E H 0.2263 -0.7746 0.2973 0.034 Uiso 1 1 calc R . .
H30F H 0.1960 -0.8380 0.3317 0.034 Uiso 1 1 calc R . .
Pd1A Pd 0.026333(18) -0.679997(17) 0.268086(15) 0.01256(7) Uani 1 1 d . . .
Pd2A Pd -0.046863(18) -0.782743(17) 0.329814(15) 0.01427(8) Uani 1 1 d . . .
O1A O 0.06599(16) -0.76733(16) 0.22313(13) 0.0183(7) Uani 1 1 d . . .
O2A O 0.02988(17) -0.84487(16) 0.28727(14) 0.0201(7) Uani 1 1 d . . .
O3A O 0.11372(16) -0.69059(16) 0.32638(14) 0.0183(7) Uani 1 1 d . . .
O4A O 0.04277(16) -0.75241(17) 0.38764(13) 0.0198(7) Uani 1 1 d . . .
N1A N -0.06920(19) -0.66457(19) 0.21890(15) 0.0129(8) Uani 1 1 d . . .
N2A N -0.1289(2) -0.7205(2) 0.36355(16) 0.0163(9) Uani 1 1 d . . .
C1A C -0.0933(3) -0.7006(2) 0.17563(19) 0.0160(10) Uani 1 1 d . . .
H1A H -0.0613 -0.7365 0.1626 0.019 Uiso 1 1 calc R . .
C2A C -0.1648(3) -0.6873(3) 0.1485(2) 0.0194(11) Uani 1 1 d . . .
H2A H -0.1797 -0.7126 0.1164 0.023 Uiso 1 1 calc R . .
C3A C -0.2129(3) -0.6376(2) 0.1686(2) 0.0186(10) Uani 1 1 d . . .
H3A H -0.2625 -0.6297 0.1517 0.022 Uiso 1 1 calc R . .
C4A C -0.1888(2) -0.5984(2) 0.2142(2) 0.0160(10) Uani 1 1 d . . .
C5A C -0.2315(3) -0.5435(2) 0.2383(2) 0.0203(11) Uani 1 1 d . . .
H5A H -0.2821 -0.5327 0.2244 0.024 Uiso 1 1 calc R . .
C6A C -0.2011(3) -0.5065(3) 0.2806(2) 0.0241(11) Uani 1 1 d . . .
H6A H -0.2302 -0.4695 0.2947 0.029 Uiso 1 1 calc R . .
C7A C -0.1265(3) -0.5217(2) 0.3046(2) 0.0182(10) Uani 1 1 d . . .
C8A C -0.0901(3) -0.4842(3) 0.3476(2) 0.0251(12) Uani 1 1 d . . .
H8A H -0.1156 -0.4460 0.3628 0.030 Uiso 1 1 calc R . .
C9A C -0.0173(3) -0.5038(3) 0.3670(2) 0.0256(12) Uani 1 1 d . . .
H9A H 0.0069 -0.4779 0.3953 0.031 Uiso 1 1 calc R . .
C10A C 0.0222(3) -0.5604(3) 0.3467(2) 0.0216(11) Uani 1 1 d . . .
H10 H 0.0715 -0.5730 0.3619 0.026 Uiso 1 1 calc R . .
C11A C -0.0111(2) -0.5978(2) 0.30430(19) 0.0137(9) Uani 1 1 d . . .
C12A C -0.0843(2) -0.5771(2) 0.2836(2) 0.0159(10) Uani 1 1 d . . .
C13A C -0.1159(2) -0.6133(2) 0.23802(19) 0.0137(10) Uani 1 1 d . . .
C14A C -0.1213(3) -0.6777(2) 0.40648(19) 0.0162(10) Uani 1 1 d . . .
H14 H -0.0741 -0.6782 0.4274 0.019 Uiso 1 1 calc R . .
C15A C -0.1803(3) -0.6327(3) 0.4214(2) 0.0235(12) Uani 1 1 d . . .
H15 H -0.1738 -0.6040 0.4530 0.028 Uiso 1 1 calc R . .
C16A C -0.2486(3) -0.6296(2) 0.3902(2) 0.0208(11) Uani 1 1 d . . .
H16 H -0.2886 -0.5982 0.3995 0.025 Uiso 1 1 calc R . .
C17A C -0.2578(3) -0.6740(3) 0.3444(2) 0.0192(11) Uani 1 1 d . . .
C18A C -0.3256(2) -0.6771(3) 0.3085(2) 0.0201(11) Uani 1 1 d . . .
H18 H -0.3686 -0.6478 0.3156 0.024 Uiso 1 1 calc R . .
C19A C -0.3293(3) -0.7203(3) 0.2655(2) 0.0201(10) Uani 1 1 d . . .
H19 H -0.3752 -0.7212 0.2431 0.024 Uiso 1 1 calc R . .
C20A C -0.2659(3) -0.7653(2) 0.2523(2) 0.0184(11) Uani 1 1 d . . .
C21A C -0.2646(3) -0.8106(2) 0.2072(2) 0.0201(11) Uani 1 1 d . . .
H21 H -0.3082 -0.8132 0.1826 0.024 Uiso 1 1 calc R . .
C22A C -0.2001(3) -0.8515(2) 0.1984(2) 0.0195(11) Uani 1 1 d . . .
H22 H -0.2003 -0.8819 0.1676 0.023 Uiso 1 1 calc R . .
C23A C -0.1344(3) -0.8495(2) 0.2334(2) 0.0172(10) Uani 1 1 d . . .
H23 H -0.0909 -0.8783 0.2261 0.021 Uiso 1 1 calc R . .
C24A C -0.1325(2) -0.8058(2) 0.27852(19) 0.0157(10) Uani 1 1 d . . .
C25A C -0.1993(2) -0.7643(2) 0.28742(19) 0.0143(10) Uani 1 1 d . . .
C26A C -0.1965(2) -0.7181(2) 0.33295(19) 0.0153(10) Uani 1 1 d . . .
C27A C 0.0657(2) -0.8252(2) 0.2424(2) 0.0154(10) Uani 1 1 d . . .
C28A C 0.1095(3) -0.8778(2) 0.2091(2) 0.0243(11) Uani 1 1 d . . .
H28A H 0.0738 -0.8991 0.1828 0.037 Uiso 1 1 calc R . .
H28B H 0.1312 -0.9108 0.2357 0.037 Uiso 1 1 calc R . .
H28C H 0.1521 -0.8578 0.1870 0.037 Uiso 1 1 calc R . .
C29A C 0.1020(2) -0.7200(2) 0.3737(2) 0.0164(10) Uani 1 1 d . . .
C30A C 0.1651(3) -0.7151(3) 0.4177(2) 0.0288(13) Uani 1 1 d . . .
H30A H 0.1842 -0.7595 0.4281 0.043 Uiso 1 1 calc R . .
H30B H 0.1440 -0.6931 0.4521 0.043 Uiso 1 1 calc R . .
H30C H 0.2084 -0.6896 0.4018 0.043 Uiso 1 1 calc R . .
Pd1F Pd 0.468824(18) -0.176978(17) 0.231878(15) 0.01229(7) Uani 1 1 d . . .
Pd2F Pd 0.544329(19) -0.280641(18) 0.171184(15) 0.01429(8) Uani 1 1 d . . .
O1F O 0.43429(16) -0.26312(16) 0.27925(13) 0.0177(7) Uani 1 1 d . . .
O2F O 0.46966(17) -0.34133(16) 0.21497(14) 0.0185(7) Uani 1 1 d . . .
O3F O 0.38031(16) -0.18848(16) 0.17496(13) 0.0174(7) Uani 1 1 d . . .
O4F O 0.45287(16) -0.25049(17) 0.11336(14) 0.0204(8) Uani 1 1 d . . .
N1F N 0.5640(2) -0.16057(19) 0.28018(15) 0.0139(8) Uani 1 1 d . . .
N2F N 0.6238(2) -0.21933(19) 0.13630(16) 0.0137(8) Uani 1 1 d . . .
C1F C 0.5918(2) -0.1966(2) 0.32356(19) 0.0143(10) Uani 1 1 d . . .
H1F H 0.5626 -0.2330 0.3372 0.017 Uiso 1 1 calc R . .
C2F C 0.6624(2) -0.1828(2) 0.3496(2) 0.0166(10) Uani 1 1 d . . .
H2F H 0.6794 -0.2081 0.3818 0.020 Uiso 1 1 calc R . .
C3F C 0.7073(2) -0.1325(2) 0.3286(2) 0.0190(10) Uani 1 1 d . . .
H3F H 0.7561 -0.1235 0.3455 0.023 Uiso 1 1 calc R . .
C4F C 0.6805(2) -0.0942(2) 0.2816(2) 0.0174(10) Uani 1 1 d . . .
C5F C 0.7194(3) -0.0388(3) 0.2564(2) 0.0223(11) Uani 1 1 d . . .
H5F H 0.7689 -0.0268 0.2705 0.027 Uiso 1 1 calc R . .
C6F C 0.6871(3) -0.0035(3) 0.2132(2) 0.0240(12) Uani 1 1 d . . .
H6F H 0.7147 0.0326 0.1975 0.029 Uiso 1 1 calc R . .
C7F C 0.6121(2) -0.0188(2) 0.1902(2) 0.0181(10) Uani 1 1 d . . .
C8F C 0.5741(3) 0.0171(2) 0.1465(2) 0.0230(11) Uani 1 1 d . . .
H8F H 0.5973 0.0553 0.1305 0.028 Uiso 1 1 calc R . .
C9F C 0.5029(3) -0.0035(3) 0.1268(2) 0.0235(11) Uani 1 1 d . . .
H9F H 0.4777 0.0212 0.0973 0.028 Uiso 1 1 calc R . .
C10F C 0.4667(2) -0.0600(2) 0.1494(2) 0.0158(10) Uani 1 1 d . . .
H10B H 0.4183 -0.0734 0.1343 0.019 Uiso 1 1 calc R . .
C11F C 0.5012(2) -0.0962(2) 0.19347(19) 0.0136(9) Uani 1 1 d . . .
C12F C 0.5737(2) -0.0740(2) 0.21341(19) 0.0136(9) Uani 1 1 d . . .
C13F C 0.6077(2) -0.1100(2) 0.2592(2) 0.0142(10) Uani 1 1 d . . .
C14F C 0.6149(2) -0.1770(3) 0.0922(2) 0.0187(10) Uani 1 1 d . . .
H14B H 0.5678 -0.1773 0.0712 0.022 Uiso 1 1 calc R . .
C15F C 0.6721(3) -0.1326(3) 0.0762(2) 0.0218(11) Uani 1 1 d . . .
H15B H 0.6646 -0.1045 0.0439 0.026 Uiso 1 1 calc R . .
C16F C 0.7392(3) -0.1294(3) 0.1071(2) 0.0231(11) Uani 1 1 d . . .
H16B H 0.7778 -0.0982 0.0971 0.028 Uiso 1 1 calc R . .
C17F C 0.7506(2) -0.1729(2) 0.1536(2) 0.0179(10) Uani 1 1 d . . .
C18F C 0.8191(3) -0.1756(3) 0.1898(2) 0.0223(11) Uani 1 1 d . . .
H18B H 0.8610 -0.1467 0.1823 0.027 Uiso 1 1 calc R . .
C19F C 0.8236(3) -0.2190(3) 0.2343(2) 0.0211(11) Uani 1 1 d . . .
H19B H 0.8692 -0.2199 0.2572 0.025 Uiso 1 1 calc R . .
C20F C 0.7622(3) -0.2638(2) 0.2481(2) 0.0191(11) Uani 1 1 d . . .
C21F C 0.7628(3) -0.3090(3) 0.2948(2) 0.0220(11) Uani 1 1 d . . .
H21B H 0.8065 -0.3116 0.3195 0.026 Uiso 1 1 calc R . .
C22F C 0.7002(3) -0.3488(3) 0.3044(2) 0.0224(11) Uani 1 1 d . . .
H22B H 0.7010 -0.3783 0.3363 0.027 Uiso 1 1 calc R . .
C23F C 0.6345(3) -0.3475(2) 0.2684(2) 0.0194(11) Uani 1 1 d . . .
H23B H 0.5927 -0.3766 0.2756 0.023 Uiso 1 1 calc R . .
C24F C 0.6313(2) -0.3039(2) 0.22265(19) 0.0152(10) Uani 1 1 d . . .
C25F C 0.6959(2) -0.2635(2) 0.21286(19) 0.0145(10) Uani 1 1 d . . .
C26F C 0.6911(2) -0.2170(2) 0.16664(19) 0.0140(10) Uani 1 1 d . . .
C27F C 0.4348(2) -0.3208(2) 0.2606(2) 0.0162(10) Uani 1 1 d . . .
C28F C 0.3922(3) -0.3726(3) 0.2949(2) 0.0243(11) Uani 1 1 d . . .
H28G H 0.4287 -0.3953 0.3207 0.036 Uiso 1 1 calc R . .
H28H H 0.3700 -0.4046 0.2687 0.036 Uiso 1 1 calc R . .
H28I H 0.3500 -0.3515 0.3175 0.036 Uiso 1 1 calc R . .
C29F C 0.3923(3) -0.2189(2) 0.1281(2) 0.0179(10) Uani 1 1 d . . .
C30F C 0.3262(3) -0.2152(3) 0.0857(2) 0.0250(12) Uani 1 1 d . . .
H30G H 0.2813 -0.1916 0.1030 0.038 Uiso 1 1 calc R . .
H30H H 0.3110 -0.2599 0.0755 0.038 Uiso 1 1 calc R . .
H30I H 0.3433 -0.1916 0.0510 0.038 Uiso 1 1 calc R . .
Cl4S Cl 0.23906(8) -0.02951(8) 0.15499(7) 0.0479(4) Uani 1 1 d . A .
C2S C 0.2462(3) 0.0346(3) 0.1045(2) 0.0359(13) Uani 1 1 d D . .
H2SA H 0.1934 0.0515 0.0944 0.043 Uiso 0.588(6) 1 calc PR A 1
H2SB H 0.2757 0.0714 0.1207 0.043 Uiso 0.588(6) 1 calc PR A 1
H2SC H 0.2927 0.0605 0.1136 0.043 Uiso 0.412(6) 1 calc PR A 2
H2SD H 0.1999 0.0642 0.1094 0.043 Uiso 0.412(6) 1 calc PR A 2
Cl3S Cl 0.2933(3) 0.0049(2) 0.04435(19) 0.0582(12) Uani 0.588(6) 1 d PD A 1
Cl3P Cl 0.2532(5) 0.0114(3) 0.0284(3) 0.0582(12) Uani 0.412(6) 1 d PD A 2
Pd1C Pd 0.113322(18) -0.350674(17) 0.040249(15) 0.01265(7) Uani 1 1 d . . .
Pd2C Pd 0.047194(19) -0.241701(17) 0.099775(15) 0.01445(8) Uani 1 1 d . . .
O1C O 0.15969(16) -0.26736(16) -0.00677(13) 0.0184(7) Uani 1 1 d . . .
O2C O 0.12628(17) -0.18659(16) 0.05540(14) 0.0196(7) Uani 1 1 d . . .
O3C O 0.20261(16) -0.34814(16) 0.09766(14) 0.0184(7) Uani 1 1 d . . .
O4C O 0.13711(16) -0.27843(17) 0.15676(14) 0.0194(7) Uani 1 1 d . . .
N1C N 0.01835(19) -0.35814(18) -0.01045(15) 0.0115(8) Uani 1 1 d . . .
N2C N -0.0395(2) -0.2960(2) 0.13562(16) 0.0163(9) Uani 1 1 d . . .
C1C C -0.0019(2) -0.3202(2) -0.05439(19) 0.0139(10) Uani 1 1 d . . .
H1C H 0.0327 -0.2869 -0.0669 0.017 Uiso 1 1 calc R . .
C2C C -0.0724(2) -0.3272(2) -0.08315(19) 0.0158(10) Uani 1 1 d . . .
H2C H -0.0844 -0.3002 -0.1155 0.019 Uiso 1 1 calc R . .
C3C C -0.1244(2) -0.3739(2) -0.0638(2) 0.0177(10) Uani 1 1 d . . .
H3C H -0.1730 -0.3785 -0.0823 0.021 Uiso 1 1 calc R . .
C4C C -0.1053(2) -0.4143(2) -0.0166(2) 0.0149(10) Uani 1 1 d . . .
C5C C -0.1535(2) -0.4638(3) 0.0080(2) 0.0195(11) Uani 1 1 d . . .
H5C H -0.2033 -0.4712 -0.0079 0.023 Uiso 1 1 calc R . .
C6C C -0.1294(2) -0.5005(2) 0.0537(2) 0.0182(10) Uani 1 1 d . . .
H6C H -0.1626 -0.5337 0.0685 0.022 Uiso 1 1 calc R . .
C7C C -0.0555(2) -0.4908(2) 0.0803(2) 0.0155(10) Uani 1 1 d . . .
C8C C -0.0275(3) -0.5264(2) 0.1281(2) 0.0171(10) Uani 1 1 d . . .
H8C H -0.0581 -0.5602 0.1449 0.021 Uiso 1 1 calc R . .
C9C C 0.0438(3) -0.5125(2) 0.1506(2) 0.0179(10) Uani 1 1 d . . .
H9C H 0.0619 -0.5373 0.1827 0.021 Uiso 1 1 calc R . .
C10C C 0.0912(2) -0.4625(2) 0.1273(2) 0.0171(10) Uani 1 1 d . . .
H10C H 0.1403 -0.4539 0.1438 0.021 Uiso 1 1 calc R . .
C11C C 0.0657(2) -0.4259(2) 0.0802(2) 0.0151(10) Uani 1 1 d . . .
C12C C -0.0076(2) -0.4418(2) 0.05732(19) 0.0131(9) Uani 1 1 d . . .
C13C C -0.0328(2) -0.4041(2) 0.00888(19) 0.0139(10) Uani 1 1 d . . .
C14C C -0.0348(3) -0.3378(2) 0.1798(2) 0.0188(10) Uani 1 1 d . . .
H14C H 0.0117 -0.3399 0.2016 0.023 Uiso 1 1 calc R . .
C15C C -0.0962(3) -0.3786(3) 0.1948(2) 0.0200(11) Uani 1 1 d . . .
H15C H -0.0918 -0.4074 0.2270 0.024 Uiso 1 1 calc R . .
C16C C -0.1632(3) -0.3770(3) 0.1630(2) 0.0215(11) Uani 1 1 d . . .
H16C H -0.2050 -0.4051 0.1730 0.026 Uiso 1 1 calc R . .
C17C C -0.1699(3) -0.3340(2) 0.1158(2) 0.0175(10) Uani 1 1 d . . .
C18C C -0.2366(3) -0.3268(3) 0.0790(2) 0.0229(11) Uani 1 1 d . . .
H18C H -0.2809 -0.3534 0.0858 0.028 Uiso 1 1 calc R . .
C19C C -0.2372(2) -0.2829(3) 0.0351(2) 0.0207(11) Uani 1 1 d . . .
H19C H -0.2824 -0.2790 0.0119 0.025 Uiso 1 1 calc R . .
C20C C -0.1720(2) -0.2424(3) 0.0224(2) 0.0181(10) Uani 1 1 d . . .
C21C C -0.1682(3) -0.1966(3) -0.0241(2) 0.0220(11) Uani 1 1 d . . .
H21C H -0.2113 -0.1905 -0.0490 0.026 Uiso 1 1 calc R . .
C22C C -0.1021(3) -0.1617(3) -0.0326(2) 0.0240(12) Uani 1 1 d . . .
H22C H -0.1006 -0.1310 -0.0636 0.029 Uiso 1 1 calc R . .
C23C C -0.0358(3) -0.1689(2) 0.0022(2) 0.0170(10) Uani 1 1 d . . .
H23C H 0.0094 -0.1438 -0.0057 0.020 Uiso 1 1 calc R . .
C24C C -0.0369(2) -0.2123(2) 0.0477(2) 0.0155(10) Uani 1 1 d . . .
C25C C -0.1055(2) -0.2481(2) 0.05746(18) 0.0135(9) Uani 1 1 d . . .
C26C C -0.1060(2) -0.2940(2) 0.1039(2) 0.0149(10) Uani 1 1 d . . .
C27C C 0.1589(2) -0.2087(2) 0.0106(2) 0.0162(10) Uani 1 1 d . . .
C28C C 0.2008(3) -0.1594(3) -0.0267(2) 0.0256(11) Uani 1 1 d . . .
H28J H 0.2457 -0.1811 -0.0458 0.038 Uiso 1 1 calc R . .
H28K H 0.2190 -0.1233 -0.0030 0.038 Uiso 1 1 calc R . .
H28L H 0.1650 -0.1417 -0.0558 0.038 Uiso 1 1 calc R . .
C29C C 0.1944(3) -0.3154(2) 0.1434(2) 0.0191(11) Uani 1 1 d . . .
C30C C 0.2596(2) -0.3229(3) 0.1864(2) 0.0213(11) Uani 1 1 d . . .
H30J H 0.2422 -0.3503 0.2187 0.032 Uiso 1 1 calc R . .
H30K H 0.2736 -0.2793 0.2004 0.032 Uiso 1 1 calc R . .
H30L H 0.3053 -0.3439 0.1678 0.032 Uiso 1 1 calc R . .

loop_
_atom_site_aniso_label
_atom_site_aniso_U_11
_atom_site_aniso_U_22
_atom_site_aniso_U_33
_atom_site_aniso_U_23
_atom_site_aniso_U_13
_atom_site_aniso_U_12
Cl1S 0.0753(13) 0.0776(15) 0.0694(14) -0.0427(11) -0.0116(10) 0.0280(10)
Cl2S 0.0582(11) 0.0774(14) 0.0720(13) 0.0013(11) -0.0134(10) -0.0286(10)
C1S 0.054(4) 0.045(4) 0.053(4) -0.026(3) 0.012(3) -0.015(3)
Cl7S 0.0476(9) 0.0431(9) 0.0366(8) 0.0128(7) -0.0007(7) -0.0076(7)
Cl8S 0.0436(8) 0.0352(8) 0.0407(8) -0.0013(6) -0.0046(6) 0.0005(6)
C4S 0.028(3) 0.048(4) 0.036(3) 0.013(3) 0.000(2) -0.006(2)
Cl5S 0.0317(7) 0.0375(9) 0.0442(9) -0.0035(7) 0.0072(6) -0.0088(6)
Cl6S 0.0493(10) 0.0501(10) 0.0596(11) -0.0009(8) 0.0193(8) 0.0046(7)
C3S 0.025(3) 0.021(3) 0.047(4) 0.008(2) -0.001(2) -0.005(2)
Pd1B 0.01462(18) 0.01452(19) 0.01563(18) -0.00270(14) -0.00229(14) 0.00128(13)
Pd2B 0.01520(18) 0.01367(19) 0.01463(18) 0.00064(14) -0.00281(14) -0.00112(13)
O1B 0.0274(19) 0.020(2) 0.023(2) 0.0051(15) -0.0060(15) -0.0015(14)
O2B 0.0213(18) 0.0194(19) 0.0203(19) 0.0028(15) -0.0018(14) -0.0034(13)
O3B 0.0219(18) 0.0146(18) 0.0253(19) -0.0044(14) -0.0023(15) 0.0028(13)
O4B 0.0263(19) 0.0150(19) 0.0188(18) -0.0012(14) -0.0001(14) 0.0023(13)
N1B 0.0116(19) 0.020(2) 0.014(2) -0.0030(16) -0.0019(15) 0.0000(14)
N2B 0.0144(19) 0.015(2) 0.016(2) -0.0003(16) -0.0025(15) -0.0010(14)
C1B 0.011(2) 0.017(2) 0.018(2) 0.0008(19) -0.0017(18) 0.0033(17)
C2B 0.012(2) 0.022(3) 0.022(3) -0.001(2) -0.0008(19) 0.0019(18)
C3B 0.018(2) 0.018(3) 0.020(3) -0.009(2) -0.0058(19) 0.0047(18)
C4B 0.011(2) 0.020(3) 0.020(3) 0.000(2) -0.0020(18) 0.0030(17)
C5B 0.019(3) 0.018(3) 0.028(3) 0.000(2) -0.004(2) 0.0027(18)
C6B 0.015(2) 0.022(3) 0.029(3) 0.002(2) -0.007(2) -0.0003(18)
C7B 0.011(2) 0.021(3) 0.021(3) 0.005(2) -0.0011(18) 0.0031(17)
C8B 0.014(2) 0.031(3) 0.020(3) 0.007(2) -0.0007(19) -0.0062(19)
C9B 0.021(3) 0.034(3) 0.019(3) 0.000(2) 0.006(2) 0.000(2)
C10B 0.013(2) 0.030(3) 0.021(3) -0.008(2) -0.0015(19) 0.0007(19)
C11B 0.009(2) 0.018(2) 0.017(2) -0.0030(19) -0.0059(18) 0.0023(17)
C12B 0.011(2) 0.021(3) 0.017(2) -0.0059(19) -0.0052(18) 0.0018(17)
C13B 0.010(2) 0.015(2) 0.015(2) 0.0024(18) -0.0053(17) 0.0009(16)
C14B 0.011(2) 0.022(3) 0.018(2) -0.004(2) 0.0000(18) 0.0010(17)
C15B 0.020(2) 0.019(3) 0.021(3) 0.002(2) 0.000(2) -0.0026(18)
C16B 0.025(3) 0.023(3) 0.022(3) 0.001(2) 0.002(2) -0.003(2)
C17B 0.015(2) 0.020(3) 0.022(3) 0.000(2) -0.0064(19) -0.0009(18)
C18B 0.026(3) 0.016(3) 0.027(3) 0.002(2) -0.004(2) -0.0003(19)
C19B 0.022(3) 0.017(3) 0.029(3) -0.004(2) -0.007(2) 0.0042(19)
C20B 0.014(2) 0.018(3) 0.020(3) -0.004(2) -0.0064(19) 0.0015(18)
C21B 0.015(2) 0.022(3) 0.021(3) -0.008(2) -0.0039(19) -0.0004(18)
C22B 0.013(2) 0.035(3) 0.021(3) -0.007(2) -0.002(2) -0.004(2)
C23B 0.018(2) 0.025(3) 0.019(3) -0.001(2) -0.0019(19) -0.0049(19)
C24B 0.013(2) 0.019(3) 0.016(2) -0.0004(19) -0.0056(18) -0.0016(17)
C25B 0.010(2) 0.020(3) 0.018(2) -0.0037(19) -0.0063(18) -0.0020(17)
C26B 0.012(2) 0.016(2) 0.016(2) 0.0026(19) -0.0025(18) -0.0020(17)
C27B 0.027(3) 0.014(3) 0.016(3) -0.001(2) 0.002(2) -0.0019(19)
C28B 0.037(3) 0.019(3) 0.021(3) 0.002(2) 0.006(2) -0.003(2)
C29B 0.025(3) 0.010(3) 0.018(3) 0.005(2) 0.007(2) -0.0010(19)
C30B 0.032(3) 0.014(3) 0.031(3) -0.003(2) 0.006(2) -0.0009(19)
Pd1E 0.01706(18) 0.01280(18) 0.01369(17) -0.00038(14) -0.00337(14) -0.00020(13)
Pd2E 0.01753(19) 0.01697(19) 0.01616(18) 0.00448(14) -0.00464(14) -0.00516(13)
O1E 0.0295(19) 0.0143(18) 0.0169(18) 0.0011(14) -0.0061(14) -0.0045(14)
O2E 0.0260(19) 0.019(2) 0.026(2) 0.0053(15) -0.0035(15) -0.0104(14)
O3E 0.0247(18) 0.0184(19) 0.0185(18) -0.0042(14) -0.0035(14) 0.0039(13)
O4E 0.034(2) 0.019(2) 0.0178(19) -0.0003(15) -0.0071(15) -0.0045(15)
N1E 0.0061(18) 0.015(2) 0.018(2) 0.0006(16) -0.0020(15) -0.0033(14)
N2E 0.017(2) 0.017(2) 0.016(2) 0.0006(16) -0.0060(16) -0.0009(15)
C1E 0.014(2) 0.021(3) 0.020(3) 0.002(2) -0.0027(19) -0.0043(18)
C2E 0.014(2) 0.029(3) 0.020(3) -0.003(2) 0.0008(19) 0.0032(19)
C3E 0.020(3) 0.022(3) 0.021(3) -0.007(2) 0.000(2) 0.0045(19)
C4E 0.017(2) 0.018(3) 0.019(3) -0.003(2) -0.0038(19) 0.0023(18)
C5E 0.020(2) 0.014(3) 0.023(3) 0.000(2) -0.002(2) -0.0008(18)
C6E 0.022(3) 0.013(3) 0.028(3) 0.004(2) -0.006(2) -0.0047(18)
C7E 0.013(2) 0.018(3) 0.021(3) 0.006(2) -0.0062(19) -0.0007(17)
C8E 0.014(2) 0.024(3) 0.019(3) 0.011(2) -0.0033(19) -0.0017(18)
C9E 0.012(2) 0.033(3) 0.016(2) 0.005(2) -0.0007(18) 0.0023(19)
C10E 0.019(2) 0.022(3) 0.017(2) 0.000(2) -0.0026(19) 0.0027(19)
C11E 0.013(2) 0.018(3) 0.018(2) -0.0002(19) -0.0080(18) -0.0003(17)
C12E 0.011(2) 0.015(2) 0.008(2) 0.0026(17) -0.0022(16) 0.0012(16)
C13E 0.013(2) 0.014(2) 0.017(2) 0.0040(18) -0.0047(18) -0.0024(17)
C14E 0.013(2) 0.019(3) 0.024(3) 0.003(2) -0.0020(19) -0.0007(18)
C15E 0.019(2) 0.023(3) 0.018(3) 0.001(2) -0.0035(19) -0.0063(19)
C16E 0.018(2) 0.023(3) 0.017(2) 0.007(2) -0.0050(19) -0.0057(19)
C17E 0.013(2) 0.018(3) 0.021(3) 0.004(2) -0.0080(19) -0.0031(17)
C18E 0.023(3) 0.019(3) 0.022(3) -0.002(2) -0.005(2) 0.0000(19)
C19E 0.022(3) 0.023(3) 0.022(3) -0.002(2) -0.002(2) 0.0033(19)
C20E 0.008(2) 0.033(3) 0.018(2) 0.002(2) -0.0065(18) -0.0012(19)
C21E 0.014(2) 0.036(3) 0.019(3) -0.004(2) 0.0021(19) 0.002(2)
C22E 0.011(2) 0.053(4) 0.020(3) 0.008(2) 0.0033(19) -0.007(2)
C23E 0.015(2) 0.031(3) 0.022(3) 0.006(2) -0.003(2) -0.002(2)
C24E 0.012(2) 0.027(3) 0.012(2) 0.0031(19) -0.0039(18) -0.0052(18)
C25E 0.011(2) 0.027(3) 0.016(2) 0.002(2) -0.0033(18) -0.0009(18)
C26E 0.010(2) 0.019(3) 0.016(2) 0.0050(19) -0.0081(18) -0.0011(17)
C27E 0.028(3) 0.013(3) 0.018(3) -0.001(2) 0.001(2) 0.002(2)
C28E 0.036(3) 0.016(3) 0.027(3) 0.007(2) 0.004(2) -0.003(2)
C29E 0.037(3) 0.010(3) 0.013(2) 0.0070(19) -0.001(2) -0.006(2)
C30E 0.046(3) 0.021(3) 0.020(3) -0.005(2) 0.003(2) -0.006(2)
Pd1D 0.01124(17) 0.01285(18) 0.01211(17) 0.00107(13) 0.00039(13) 0.00116(12)
Pd2D 0.01144(17) 0.01583(19) 0.01409(18) 0.00239(14) -0.00034(13) -0.00107(13)
O1D 0.0187(17) 0.0161(19) 0.0190(18) 0.0008(14) 0.0016(13) 0.0034(12)
O2D 0.0176(17) 0.0176(19) 0.0208(19) 0.0022(14) 0.0024(14) 0.0051(12)
O3D 0.0149(16) 0.0194(18) 0.0169(17) 0.0015(14) -0.0002(13) 0.0004(12)
O4D 0.0164(17) 0.0232(19) 0.0177(18) 0.0000(15) -0.0025(13) -0.0033(13)
N1D 0.0105(18) 0.018(2) 0.0093(19) 0.0030(16) 0.0016(14) -0.0004(14)
N2D 0.0110(19) 0.015(2) 0.018(2) 0.0043(17) -0.0006(15) -0.0041(14)
C1D 0.020(2) 0.012(2) 0.012(2) 0.0006(19) 0.0066(18) -0.0012(17)
C2D 0.019(2) 0.017(3) 0.015(2) -0.003(2) -0.0006(19) -0.0037(18)
C3D 0.017(2) 0.021(3) 0.011(2) 0.0061(19) -0.0020(18) -0.0019(18)
C4D 0.012(2) 0.016(3) 0.015(2) 0.0028(19) 0.0028(18) -0.0010(17)
C5D 0.012(2) 0.016(2) 0.014(2) 0.0057(18) -0.0006(18) 0.0020(16)
C6D 0.012(2) 0.018(3) 0.025(3) 0.003(2) 0.0052(19) 0.0013(17)
C7D 0.012(2) 0.020(3) 0.012(2) 0.0035(19) 0.0035(17) -0.0026(17)
C8D 0.016(2) 0.014(3) 0.017(3) 0.005(2) 0.0068(19) 0.0007(17)
C9D 0.022(3) 0.016(3) 0.014(2) 0.001(2) 0.0023(19) -0.0050(18)
C10D 0.011(2) 0.019(3) 0.017(2) 0.0030(19) -0.0012(18) -0.0017(17)
C11D 0.014(2) 0.011(2) 0.015(2) 0.0043(19) 0.0057(18) 0.0002(17)
C12D 0.013(2) 0.012(2) 0.009(2) 0.0039(18) 0.0046(17) -0.0025(16)
C13D 0.011(2) 0.010(2) 0.014(2) 0.0048(18) 0.0047(17) -0.0007(16)
C14D 0.019(2) 0.017(3) 0.014(2) 0.0031(19) 0.0016(18) -0.0061(18)
C15D 0.024(3) 0.019(3) 0.019(3) -0.006(2) 0.009(2) -0.0081(19)
C16D 0.017(2) 0.017(3) 0.022(3) 0.005(2) 0.007(2) -0.0003(18)
C17D 0.012(2) 0.019(3) 0.021(3) 0.006(2) 0.0000(19) -0.0030(18)
C18D 0.011(2) 0.027(3) 0.022(3) 0.010(2) 0.0020(19) 0.0021(18)
C19D 0.016(2) 0.024(3) 0.023(3) 0.004(2) -0.004(2) -0.0037(19)
C20D 0.015(2) 0.020(3) 0.017(2) 0.008(2) 0.0025(18) -0.0067(18)
C21D 0.023(3) 0.018(3) 0.020(3) 0.001(2) -0.003(2) -0.0098(19)
C22D 0.035(3) 0.016(3) 0.018(3) -0.004(2) 0.000(2) -0.006(2)
C23D 0.021(3) 0.013(3) 0.023(3) 0.001(2) 0.002(2) -0.0018(18)
C24D 0.015(2) 0.017(3) 0.010(2) 0.0053(18) 0.0009(18) -0.0050(17)
C25D 0.010(2) 0.013(2) 0.015(2) 0.0057(19) 0.0006(17) -0.0065(16)
C26D 0.013(2) 0.015(2) 0.012(2) 0.0054(19) -0.0004(18) -0.0040(17)
C27D 0.011(2) 0.017(3) 0.019(3) -0.004(2) -0.0040(18) 0.0013(17)
C28D 0.023(3) 0.020(3) 0.026(3) -0.007(2) 0.002(2) 0.0019(19)
C29D 0.017(2) 0.018(3) 0.014(2) -0.004(2) 0.0009(19) 0.0051(18)
C30D 0.017(2) 0.025(3) 0.027(3) -0.006(2) -0.006(2) 0.0018(19)
Pd1A 0.01202(17) 0.01296(18) 0.01266(17) 0.00018(14) 0.00083(13) -0.00040(12)
Pd2A 0.01198(17) 0.01650(19) 0.01433(18) 0.00317(14) -0.00044(13) -0.00081(13)
O1A 0.0195(17) 0.0181(19) 0.0170(17) 0.0018(14) 0.0011(13) 0.0035(13)
O2A 0.0193(17) 0.0182(19) 0.0224(19) 0.0019(15) 0.0012(14) 0.0030(13)
O3A 0.0118(16) 0.0226(19) 0.0203(18) 0.0027(15) 0.0003(13) 0.0016(12)
O4A 0.0126(17) 0.032(2) 0.0147(17) 0.0016(15) -0.0009(13) -0.0008(13)
N1A 0.0134(19) 0.016(2) 0.0091(19) 0.0053(16) -0.0001(15) -0.0023(14)
N2A 0.014(2) 0.018(2) 0.017(2) 0.0070(17) -0.0005(16) -0.0039(15)
C1A 0.020(2) 0.015(3) 0.012(2) 0.0050(19) 0.0020(19) -0.0021(18)
C2A 0.019(2) 0.028(3) 0.011(2) 0.001(2) 0.0003(19) -0.006(2)
C3A 0.017(2) 0.024(3) 0.014(2) 0.008(2) 0.0012(19) -0.0030(19)
C4A 0.015(2) 0.019(3) 0.014(2) 0.008(2) 0.0010(18) 0.0009(18)
C5A 0.013(2) 0.023(3) 0.024(3) 0.007(2) 0.0018(19) 0.0055(18)
C6A 0.025(3) 0.017(3) 0.029(3) 0.008(2) 0.005(2) 0.005(2)
C7A 0.022(3) 0.014(3) 0.018(3) 0.006(2) 0.0062(19) -0.0020(18)
C8A 0.031(3) 0.017(3) 0.026(3) -0.004(2) 0.004(2) 0.003(2)
C9A 0.036(3) 0.021(3) 0.021(3) -0.006(2) 0.000(2) -0.008(2)
C10A 0.020(3) 0.023(3) 0.022(3) -0.001(2) -0.001(2) -0.0053(19)
C11A 0.015(2) 0.016(3) 0.010(2) 0.0026(19) 0.0045(17) -0.0031(17)
C12A 0.017(2) 0.016(3) 0.015(2) 0.0046(19) 0.0049(18) -0.0005(17)
C13A 0.013(2) 0.014(2) 0.014(2) 0.0053(19) 0.0017(18) -0.0025(17)
C14A 0.020(2) 0.016(3) 0.013(2) 0.0021(19) -0.0029(19) -0.0057(18)
C15A 0.025(3) 0.031(3) 0.015(3) -0.002(2) 0.003(2) -0.007(2)
C16A 0.022(3) 0.021(3) 0.019(3) 0.002(2) 0.004(2) 0.0027(19)
C17A 0.015(2) 0.023(3) 0.019(3) 0.007(2) 0.0024(19) -0.0051(19)
C18A 0.009(2) 0.028(3) 0.023(3) 0.006(2) 0.0023(19) 0.0018(18)
C19A 0.019(2) 0.026(3) 0.016(2) 0.006(2) -0.0015(19) -0.0037(19)
C20A 0.017(2) 0.023(3) 0.015(2) 0.010(2) -0.0014(19) -0.0106(19)
C21A 0.023(3) 0.022(3) 0.016(2) 0.004(2) -0.004(2) -0.011(2)
C22A 0.024(3) 0.017(3) 0.017(3) 0.001(2) 0.004(2) -0.0102(19)
C23A 0.016(2) 0.014(3) 0.021(3) 0.003(2) 0.0016(19) -0.0021(17)
C24A 0.014(2) 0.018(3) 0.015(2) 0.0021(19) 0.0021(18) -0.0006(17)
C25A 0.013(2) 0.019(3) 0.012(2) 0.0075(19) 0.0000(18) -0.0101(17)
C26A 0.013(2) 0.020(3) 0.013(2) 0.008(2) 0.0000(18) -0.0062(18)
C27A 0.008(2) 0.020(3) 0.018(2) -0.003(2) -0.0013(18) -0.0006(17)
C28A 0.023(3) 0.017(3) 0.032(3) -0.008(2) 0.001(2) 0.0035(19)
C29A 0.015(2) 0.017(3) 0.017(3) -0.007(2) -0.0048(19) 0.0059(18)
C30A 0.014(3) 0.045(4) 0.027(3) -0.001(3) -0.006(2) 0.002(2)
Pd1F 0.01188(17) 0.01237(18) 0.01265(17) -0.00067(14) 0.00059(13) -0.00119(12)
Pd2F 0.01232(17) 0.01612(19) 0.01447(18) -0.00297(14) 0.00034(13) -0.00043(13)
O1F 0.0195(17) 0.0159(19) 0.0177(17) 0.0008(14) 0.0011(13) -0.0036(12)
O2F 0.0193(17) 0.0129(18) 0.0233(19) -0.0023(14) 0.0011(14) -0.0030(12)
O3F 0.0134(16) 0.0236(19) 0.0153(17) -0.0004(14) -0.0022(13) -0.0005(12)
O4F 0.0136(17) 0.028(2) 0.0202(19) -0.0046(15) -0.0019(14) 0.0002(13)
N1F 0.017(2) 0.014(2) 0.0097(19) -0.0048(16) 0.0042(15) 0.0023(14)
N2F 0.0135(19) 0.014(2) 0.014(2) -0.0043(16) 0.0007(15) 0.0013(14)
C1F 0.016(2) 0.016(2) 0.011(2) -0.0029(19) 0.0040(18) -0.0004(17)
C2F 0.016(2) 0.021(3) 0.013(2) -0.0035(19) -0.0007(18) 0.0029(18)
C3F 0.009(2) 0.028(3) 0.020(3) -0.006(2) -0.0016(19) 0.0024(18)
C4F 0.013(2) 0.020(3) 0.019(3) -0.007(2) 0.0030(19) -0.0005(18)
C5F 0.015(2) 0.027(3) 0.025(3) -0.010(2) 0.005(2) -0.0104(19)
C6F 0.024(3) 0.017(3) 0.032(3) -0.004(2) 0.009(2) -0.0078(19)
C7F 0.013(2) 0.019(3) 0.023(3) -0.004(2) 0.0013(19) -0.0016(18)
C8F 0.033(3) 0.012(3) 0.023(3) 0.005(2) 0.010(2) 0.001(2)
C9F 0.026(3) 0.022(3) 0.022(3) 0.002(2) -0.001(2) 0.006(2)
C10F 0.017(2) 0.012(2) 0.019(2) -0.0022(19) 0.0025(18) -0.0010(17)
C11F 0.014(2) 0.010(2) 0.016(2) -0.0044(19) 0.0049(18) 0.0030(16)
C12F 0.018(2) 0.013(2) 0.010(2) -0.0011(18) 0.0052(18) 0.0002(17)
C13F 0.015(2) 0.012(2) 0.016(2) -0.0037(19) 0.0030(18) -0.0058(17)
C14F 0.012(2) 0.026(3) 0.018(3) -0.002(2) 0.0006(19) 0.0016(18)
C15F 0.025(3) 0.024(3) 0.016(3) -0.001(2) -0.001(2) 0.001(2)
C16F 0.020(3) 0.025(3) 0.024(3) -0.001(2) 0.006(2) -0.002(2)
C17F 0.014(2) 0.020(3) 0.020(3) -0.007(2) 0.0012(19) -0.0008(18)
C18F 0.013(2) 0.027(3) 0.027(3) -0.009(2) 0.005(2) -0.0047(19)
C19F 0.013(2) 0.030(3) 0.020(3) -0.010(2) -0.0030(19) 0.0055(19)
C20F 0.017(2) 0.019(3) 0.021(3) -0.009(2) 0.003(2) 0.0098(18)
C21F 0.018(3) 0.032(3) 0.015(3) -0.005(2) -0.003(2) 0.015(2)
C22F 0.027(3) 0.022(3) 0.018(3) 0.000(2) 0.001(2) 0.010(2)
C23F 0.022(3) 0.016(3) 0.020(3) -0.002(2) 0.001(2) 0.0030(18)
C24F 0.019(2) 0.012(2) 0.015(2) -0.0073(19) 0.0029(18) 0.0045(17)
C25F 0.013(2) 0.018(3) 0.012(2) -0.0042(19) 0.0030(18) 0.0019(17)
C26F 0.009(2) 0.020(3) 0.013(2) -0.004(2) 0.0050(17) 0.0023(17)
C27F 0.013(2) 0.019(3) 0.017(2) 0.006(2) -0.0058(19) -0.0034(17)
C28F 0.026(3) 0.021(3) 0.026(3) 0.003(2) 0.001(2) -0.003(2)
C29F 0.016(2) 0.022(3) 0.016(2) 0.006(2) -0.0027(19) -0.0117(19)
C30F 0.020(3) 0.039(3) 0.017(3) 0.011(2) -0.004(2) -0.010(2)
Cl4S 0.0413(9) 0.0417(9) 0.0612(10) 0.0151(8) -0.0060(7) -0.0121(6)
C2S 0.042(3) 0.026(3) 0.040(3) -0.001(3) -0.003(3) 0.000(2)
Cl3S 0.095(4) 0.0339(14) 0.045(2) -0.0016(15) 0.029(2) -0.001(2)
Cl3P 0.095(4) 0.0339(14) 0.045(2) -0.0016(15) 0.029(2) -0.001(2)
Pd1C 0.01140(17) 0.01337(18) 0.01325(18) -0.00099(14) 0.00045(13) -0.00188(12)
Pd2C 0.01290(17) 0.01636(19) 0.01414(18) -0.00227(14) -0.00139(13) 0.00060(13)
O1C 0.0166(17) 0.022(2) 0.0169(17) -0.0009(14) 0.0011(13) -0.0076(13)
O2C 0.0178(17) 0.0175(19) 0.0239(19) -0.0055(15) -0.0006(14) -0.0052(13)
O3C 0.0132(16) 0.025(2) 0.0168(18) -0.0014(15) -0.0012(13) -0.0018(13)
O4C 0.0138(16) 0.028(2) 0.0167(18) -0.0021(15) -0.0029(13) 0.0032(13)
N1C 0.0131(19) 0.012(2) 0.0093(19) -0.0034(15) -0.0002(14) -0.0019(14)
N2C 0.0110(19) 0.022(2) 0.016(2) -0.0038(17) 0.0022(15) 0.0025(15)
C1C 0.013(2) 0.013(2) 0.015(2) -0.0013(19) 0.0019(18) -0.0008(17)
C2C 0.017(2) 0.021(3) 0.010(2) -0.0050(19) -0.0006(18) 0.0040(18)
C3C 0.012(2) 0.024(3) 0.017(2) -0.009(2) -0.0008(18) 0.0036(18)
C4C 0.015(2) 0.016(3) 0.014(2) -0.0052(19) 0.0018(18) -0.0028(17)
C5C 0.011(2) 0.027(3) 0.021(3) -0.012(2) 0.0013(19) -0.0027(18)
C6C 0.016(2) 0.021(3) 0.017(3) -0.003(2) 0.0076(19) -0.0031(18)
C7C 0.013(2) 0.015(3) 0.018(3) -0.002(2) 0.0071(18) -0.0016(17)
C8C 0.017(2) 0.014(3) 0.020(3) 0.003(2) 0.0074(19) 0.0006(17)
C9C 0.026(3) 0.015(3) 0.012(2) 0.0048(19) 0.0006(19) 0.0083(19)
C10C 0.013(2) 0.018(3) 0.020(3) -0.004(2) 0.0020(18) 0.0020(17)
C11C 0.013(2) 0.015(2) 0.017(2) -0.0041(19) 0.0023(18) 0.0012(17)
C12C 0.015(2) 0.010(2) 0.014(2) -0.0033(18) 0.0052(18) 0.0025(16)
C13C 0.014(2) 0.013(2) 0.014(2) -0.0035(19) 0.0038(18) 0.0004(17)
C14C 0.020(2) 0.023(3) 0.014(2) 0.001(2) 0.0013(19) 0.0033(19)
C15C 0.020(3) 0.024(3) 0.016(3) -0.001(2) 0.0060(19) 0.0051(19)
C16C 0.013(2) 0.024(3) 0.027(3) -0.001(2) 0.007(2) -0.0013(19)
C17C 0.017(2) 0.021(3) 0.014(2) -0.005(2) 0.0054(18) 0.0001(18)
C18C 0.013(2) 0.028(3) 0.028(3) -0.012(2) 0.003(2) -0.0007(19)
C19C 0.012(2) 0.030(3) 0.020(3) -0.014(2) -0.0008(19) 0.0074(19)
C20C 0.012(2) 0.027(3) 0.015(2) -0.006(2) -0.0034(18) 0.0084(19)
C21C 0.019(3) 0.028(3) 0.019(3) -0.002(2) -0.006(2) 0.013(2)
C22C 0.025(3) 0.026(3) 0.020(3) -0.005(2) -0.004(2) 0.007(2)
C23C 0.015(2) 0.015(3) 0.021(3) 0.000(2) -0.0011(19) 0.0017(17)
C24C 0.017(2) 0.013(2) 0.016(2) -0.0017(19) -0.0012(18) 0.0025(17)
C25C 0.016(2) 0.015(2) 0.009(2) -0.0022(19) 0.0016(17) 0.0036(17)
C26C 0.012(2) 0.019(3) 0.014(2) -0.0055(19) 0.0024(18) 0.0029(17)
C27C 0.016(2) 0.018(3) 0.016(2) 0.001(2) -0.0076(19) -0.0078(18)
C28C 0.029(3) 0.021(3) 0.027(3) 0.007(2) -0.001(2) -0.003(2)
C29C 0.013(2) 0.022(3) 0.022(3) 0.007(2) -0.0020(19) -0.0090(19)
C30C 0.016(2) 0.031(3) 0.017(3) 0.004(2) -0.0030(19) -0.0047(19)

loop_
_atom_type_symbol
_atom_type_description
_atom_type_scat_dispersion_real
_atom_type_scat_dispersion_imag
_atom_type_scat_source
C C 0.0033 0.0016 'International Tables Vol C Tables 4.2.6.8 and 6.1.1.4'
H H 0.0000 0.0000 'International Tables Vol C Tables 4.2.6.8 and 6.1.1.4'
N N 0.0061 0.0033 'International Tables Vol C Tables 4.2.6.8 and 6.1.1.4'
Pd Pd -0.9988 1.0072 'International Tables Vol C Tables 4.2.6.8 and 6.1.1.4'
O O 0.0106 0.0060 'International Tables Vol C Tables 4.2.6.8 and 6.1.1.4'
Cl Cl 0.1484 0.1585 'International Tables Vol C Tables 4.2.6.8 and 6.1.1.4'

loop_
_geom_angle_atom_site_label_1
_geom_angle_atom_site_label_2
_geom_angle_atom_site_label_3
_geom_angle
Cl2S C1S Cl1S 113.7(3)
Cl7S C4S Cl8S 109.6(3)
Cl6S C3S Cl5S 112.0(3)
C11B Pd1B N1B 82.77(17)
C11B Pd1B O3B 93.79(16)
N1B Pd1B O3B 176.47(15)
C11B Pd1B O1B 176.82(17)
N1B Pd1B O1B 94.18(15)
O3B Pd1B O1B 89.28(14)
C11B Pd1B Pd2B 103.57(11)
N1B Pd1B Pd2B 92.10(9)
O3B Pd1B Pd2B 87.98(8)
O1B Pd1B Pd2B 77.35(8)
C24B Pd2B N2B 82.56(17)
C24B Pd2B O2B 92.68(17)
N2B Pd2B O2B 174.92(15)
C24B Pd2B O4B 176.30(15)
N2B Pd2B O4B 94.74(14)
O2B Pd2B O4B 90.10(13)
C24B Pd2B Pd1B 106.82(12)
N2B Pd2B Pd1B 93.34(9)
O2B Pd2B Pd1B 86.33(8)
O4B Pd2B Pd1B 75.79(8)
C27B O1B Pd1B 128.8(3)
C27B O2B Pd2B 121.3(3)
C29B O3B Pd1B 119.3(3)
C29B O4B Pd2B 129.9(3)
C1B N1B C13B 118.9(4)
C1B N1B Pd1B 128.0(3)
C13B N1B Pd1B 113.0(3)
C14B N2B C26B 118.5(4)
C14B N2B Pd2B 128.2(3)
C26B N2B Pd2B 112.9(3)
N1B C1B C2B 121.4(4)
C3B C2B C1B 119.7(5)
C2B C3B C4B 120.6(4)
C3B C4B C13B 116.1(4)
C3B C4B C5B 126.4(5)
C13B C4B C5B 117.5(4)
C6B C5B C4B 121.3(5)
C5B C6B C7B 121.7(5)
C12B C7B C8B 116.6(4)
C12B C7B C6B 118.3(4)
C8B C7B C6B 125.1(5)
C9B C8B C7B 120.5(5)
C8B C9B C10B 120.8(5)
C11B C10B C9B 121.6(5)
C10B C11B C12B 116.7(4)
C10B C11B Pd1B 131.3(4)
C12B C11B Pd1B 112.0(3)
C7B C12B C11B 123.8(4)
C7B C12B C13B 119.7(4)
C11B C12B C13B 116.4(4)
N1B C13B C4B 123.3(4)
N1B C13B C12B 115.3(4)
C4B C13B C12B 121.4(4)
N2B C14B C15B 121.9(4)
C16B C15B C14B 120.3(5)
C15B C16B C17B 119.1(5)
C26B C17B C16B 117.8(4)
C26B C17B C18B 116.9(4)
C16B C17B C18B 125.3(5)
C19B C18B C17B 121.1(5)
C18B C19B C20B 121.7(5)
C25B C20B C21B 117.9(4)
C25B C20B C19B 117.5(4)
C21B C20B C19B 124.5(4)
C22B C21B C20B 119.6(5)
C21B C22B C23B 121.5(5)
C24B C23B C22B 120.5(5)
C23B C24B C25B 117.6(4)
C23B C24B Pd2B 130.4(4)
C25B C24B Pd2B 111.9(3)
C26B C25B C20B 120.0(4)
C26B C25B C24B 117.2(4)
C20B C25B C24B 122.8(4)
N2B C26B C17B 122.3(4)
N2B C26B C25B 114.9(4)
C17B C26B C25B 122.8(4)
O1B C27B O2B 126.2(5)
O1B C27B C28B 116.7(4)
O2B C27B C28B 117.1(4)
O4B C29B O3B 126.4(5)
O4B C29B C30B 116.9(4)
O3B C29B C30B 116.8(4)
C11E Pd1E N1E 82.83(17)
C11E Pd1E O3E 91.97(17)
N1E Pd1E O3E 174.62(14)
C11E Pd1E O1E 174.85(15)
N1E Pd1E O1E 94.27(14)
O3E Pd1E O1E 91.01(13)
C11E Pd1E Pd2E 110.00(12)
N1E Pd1E Pd2E 94.79(9)
O3E Pd1E Pd2E 85.65(8)
O1E Pd1E Pd2E 74.41(8)
C24E Pd2E N2E 82.66(17)
C24E Pd2E O2E 93.50(17)
N2E Pd2E O2E 174.62(15)
C24E Pd2E O4E 176.90(17)
N2E Pd2E O4E 94.26(15)
O2E Pd2E O4E 89.56(14)
C24E Pd2E Pd1E 101.52(12)
N2E Pd2E Pd1E 87.93(9)
O2E Pd2E Pd1E 89.15(8)
O4E Pd2E Pd1E 78.04(8)
C27E O1E Pd1E 132.1(3)
C27E O2E Pd2E 117.3(3)
C29E O3E Pd1E 122.4(3)
C29E O4E Pd2E 127.6(3)
C1E N1E C13E 118.5(4)
C1E N1E Pd1E 128.0(3)
C13E N1E Pd1E 113.3(3)
C14E N2E C26E 118.6(4)
C14E N2E Pd2E 128.2(3)
C26E N2E Pd2E 112.9(3)
N1E C1E C2E 121.5(4)
C3E C2E C1E 119.8(5)
C2E C3E C4E 120.7(5)
C3E C4E C13E 116.1(4)
C3E C4E C5E 126.0(4)
C13E C4E C5E 117.9(4)
C6E C5E C4E 120.1(4)
C5E C6E C7E 123.0(4)
C8E C7E C12E 117.1(4)
C8E C7E C6E 125.3(4)
C12E C7E C6E 117.6(4)
C9E C8E C7E 120.6(4)
C8E C9E C10E 121.0(4)
C11E C10E C9E 120.9(5)
C10E C11E C12E 117.1(4)
C10E C11E Pd1E 131.2(4)
C12E C11E Pd1E 111.7(3)
C7E C12E C11E 123.2(4)
C7E C12E C13E 119.3(4)
C11E C12E C13E 117.5(4)
N1E C13E C4E 123.5(4)
N1E C13E C12E 114.4(4)
C4E C13E C12E 122.1(4)
N2E C14E C15E 121.8(5)
C16E C15E C14E 119.5(5)
C15E C16E C17E 120.6(5)
C26E C17E C16E 115.9(4)
C26E C17E C18E 117.6(4)
C16E C17E C18E 126.5(4)
C19E C18E C17E 121.5(5)
C18E C19E C20E 121.8(5)
C25E C20E C21E 117.1(5)
C25E C20E C19E 117.6(4)
C21E C20E C19E 125.3(5)
C22E C21E C20E 119.8(5)
C21E C22E C23E 122.3(5)
C24E C23E C22E 119.4(5)
C23E C24E C25E 118.3(5)
C23E C24E Pd2E 130.0(4)
C25E C24E Pd2E 111.5(3)
C20E C25E C24E 122.9(4)
C20E C25E C26E 120.4(4)
C24E C25E C26E 116.6(4)
N2E C26E C17E 123.6(4)
N2E C26E C25E 115.4(4)
C17E C26E C25E 121.0(4)
O1E C27E O2E 126.8(5)
O1E C27E C28E 116.6(4)
O2E C27E C28E 116.6(4)
O4E C29E O3E 126.3(5)
O4E C29E C30E 116.9(4)
O3E C29E C30E 116.8(4)
C11D Pd1D N1D 82.73(16)
C11D Pd1D O3D 91.38(15)
N1D Pd1D O3D 173.49(14)
C11D Pd1D O1D 177.03(15)
N1D Pd1D O1D 94.39(13)
O3D Pd1D O1D 91.53(12)
C11D Pd1D Pd2D 103.59(13)
N1D Pd1D Pd2D 92.63(10)
O3D Pd1D Pd2D 86.06(9)
O1D Pd1D Pd2D 77.19(9)
C24D Pd2D N2D 82.61(17)
C24D Pd2D O2D 91.45(16)
N2D Pd2D O2D 173.53(13)
C24D Pd2D O4D 177.01(16)
N2D Pd2D O4D 94.65(13)
O2D Pd2D O4D 91.23(12)
C24D Pd2D Pd1D 101.99(13)
N2D Pd2D Pd1D 92.94(11)
O2D Pd2D Pd1D 85.75(9)
O4D Pd2D Pd1D 76.89(9)
C27D O1D Pd1D 125.9(3)
C27D O2D Pd2D 120.4(3)
C29D O3D Pd1D 120.5(3)
C29D O4D Pd2D 126.0(3)
C1D N1D C13D 119.0(4)
C1D N1D Pd1D 128.2(3)
C13D N1D Pd1D 112.4(3)
C14D N2D C26D 118.7(4)
C14D N2D Pd2D 127.7(3)
C26D N2D Pd2D 112.9(3)
N1D C1D C2D 122.2(4)
C3D C2D C1D 119.5(4)
C2D C3D C4D 119.4(4)
C3D C4D C13D 118.2(4)
C3D C4D C5D 125.4(4)
C13D C4D C5D 116.4(4)
C6D C5D C4D 121.2(4)
C5D C6D C7D 122.0(4)
C8D C7D C12D 116.8(4)
C8D C7D C6D 125.0(4)
C12D C7D C6D 118.2(4)
C9D C8D C7D 120.5(4)
C8D C9D C10D 121.9(4)
C11D C10D C9D 119.5(4)
C10D C11D C12D 118.1(4)
C10D C11D Pd1D 130.1(3)
C12D C11D Pd1D 111.7(3)
C11D C12D C7D 123.3(4)
C11D C12D C13D 117.8(4)
C7D C12D C13D 118.9(4)
N1D C13D C4D 121.7(4)
N1D C13D C12D 115.0(4)
C4D C13D C12D 123.3(4)
N2D C14D C15D 121.5(4)
C16D C15D C14D 120.3(4)
C15D C16D C17D 119.0(4)
C26D C17D C16D 117.5(4)
C26D C17D C18D 116.9(4)
C16D C17D C18D 125.6(4)
C19D C18D C17D 121.4(4)
C18D C19D C20D 122.3(4)
C25D C20D C21D 117.6(4)
C25D C20D C19D 117.6(4)
C21D C20D C19D 124.8(4)
C22D C21D C20D 119.7(4)
C21D C22D C23D 122.4(5)
C24D C23D C22D 119.9(4)
C23D C24D C25D 117.1(4)
C23D C24D Pd2D 130.7(3)
C25D C24D Pd2D 111.8(3)
C20D C25D C24D 123.4(4)
C20D C25D C26D 119.7(4)
C24D C25D C26D 116.9(4)
N2D C26D C17D 123.1(4)
N2D C26D C25D 114.8(4)
C17D C26D C25D 122.1(4)
O1D C27D O2D 126.5(4)
O1D C27D C28D 118.0(4)
O2D C27D C28D 115.5(4)
O4D C29D O3D 126.3(4)
O4D C29D C30D 117.7(4)
O3D C29D C30D 116.0(4)
C11A Pd1A N1A 82.50(16)
C11A Pd1A O3A 91.35(15)
N1A Pd1A O3A 172.39(14)
C11A Pd1A O1A 176.37(15)
N1A Pd1A O1A 94.89(13)
O3A Pd1A O1A 91.45(12)
C11A Pd1A Pd2A 105.59(13)
N1A Pd1A Pd2A 91.75(10)
O3A Pd1A Pd2A 85.57(9)
O1A Pd1A Pd2A 76.94(9)
C24A Pd2A N2A 82.84(17)
C24A Pd2A O2A 91.60(16)
N2A Pd2A O2A 173.70(13)
C24A Pd2A O4A 176.56(16)
N2A Pd2A O4A 93.81(13)
O2A Pd2A O4A 91.71(12)
C24A Pd2A Pd1A 102.19(13)
N2A Pd2A Pd1A 92.50(11)
O2A Pd2A Pd1A 85.77(9)
O4A Pd2A Pd1A 77.11(9)
C27A O1A Pd1A 126.2(3)
C27A O2A Pd2A 120.3(3)
C29A O3A Pd1A 120.7(3)
C29A O4A Pd2A 125.5(3)
C1A N1A C13A 118.9(4)
C1A N1A Pd1A 128.0(3)
C13A N1A Pd1A 112.8(3)
C14A N2A C26A 118.2(4)
C14A N2A Pd2A 128.1(3)
C26A N2A Pd2A 113.1(3)
N1A C1A C2A 121.8(4)
C3A C2A C1A 119.5(4)
C2A C3A C4A 119.9(4)
C13A C4A C3A 117.4(4)
C13A C4A C5A 116.5(4)
C3A C4A C5A 126.1(4)
C6A C5A C4A 121.4(4)
C5A C6A C7A 121.8(5)
C12A C7A C8A 116.8(4)
C12A C7A C6A 118.3(4)
C8A C7A C6A 124.8(5)
C9A C8A C7A 119.4(5)
C8A C9A C10A 122.5(4)
C11A C10A C9A 119.7(4)
C10A C11A C12A 117.8(4)
C10A C11A Pd1A 130.2(3)
C12A C11A Pd1A 112.0(3)
C11A C12A C7A 123.7(4)
C11A C12A C13A 117.5(4)
C7A C12A C13A 118.8(4)
N1A C13A C4A 122.4(4)
N1A C13A C12A 114.5(4)
C4A C13A C12A 123.1(4)
N2A C14A C15A 122.1(4)
C16A C15A C14A 119.9(5)
C15A C16A C17A 119.0(4)
C26A C17A C16A 117.3(4)
C26A C17A C18A 117.4(5)
C16A C17A C18A 125.4(4)
C19A C18A C17A 121.6(4)
C18A C19A C20A 121.9(4)
C21A C20A C25A 117.0(4)
C21A C20A C19A 125.2(4)
C25A C20A C19A 117.8(4)
C22A C21A C20A 120.2(4)
C21A C22A C23A 122.0(5)
C24A C23A C22A 120.2(4)
C23A C24A C25A 117.2(4)
C23A C24A Pd2A 130.8(3)
C25A C24A Pd2A 111.6(3)
C20A C25A C24A 123.3(4)
C20A C25A C26A 119.4(4)
C24A C25A C26A 117.2(4)
N2A C26A C17A 123.4(4)
N2A C26A C25A 114.7(4)
C17A C26A C25A 121.9(4)
O1A C27A O2A 126.2(4)
O1A C27A C28A 118.1(4)
O2A C27A C28A 115.7(4)
O4A C29A O3A 126.5(4)
O4A C29A C30A 117.0(4)
O3A C29A C30A 116.5(4)
C11F Pd1F N1F 82.67(16)
C11F Pd1F O3F 91.42(15)
N1F Pd1F O3F 172.97(14)
C11F Pd1F O1F 176.44(16)
N1F Pd1F O1F 94.81(13)
O3F Pd1F O1F 91.25(12)
C11F Pd1F Pd2F 105.50(13)
N1F Pd1F Pd2F 92.81(10)
O3F Pd1F Pd2F 85.06(9)
O1F Pd1F Pd2F 77.07(9)
C24F Pd2F N2F 82.62(17)
C24F Pd2F O2F 92.02(16)
N2F Pd2F O2F 173.73(13)
C24F Pd2F O4F 176.79(16)
N2F Pd2F O4F 94.27(13)
O2F Pd2F O4F 91.04(12)
C24F Pd2F Pd1F 101.59(13)
N2F Pd2F Pd1F 92.28(11)
O2F Pd2F Pd1F 85.58(9)
O4F Pd2F Pd1F 77.70(9)
C27F O1F Pd1F 125.8(3)
C27F O2F Pd2F 119.9(3)
C29F O3F Pd1F 120.7(3)
C29F O4F Pd2F 124.4(3)
C1F N1F C13F 118.6(4)
C1F N1F Pd1F 128.3(3)
C13F N1F Pd1F 112.5(3)
C14F N2F C26F 117.8(4)
C14F N2F Pd2F 128.4(3)
C26F N2F Pd2F 113.3(3)
N1F C1F C2F 122.1(4)
C3F C2F C1F 119.7(4)
C2F C3F C4F 119.6(4)
C13F C4F C3F 117.0(4)
C13F C4F C5F 117.1(4)
C3F C4F C5F 125.9(4)
C6F C5F C4F 121.3(4)
C5F C6F C7F 122.3(5)
C8F C7F C12F 117.5(4)
C8F C7F C6F 125.1(5)
C12F C7F C6F 117.4(4)
C9F C8F C7F 119.8(5)
C8F C9F C10F 121.7(4)
C11F C10F C9F 120.5(4)
C10F C11F C12F 116.8(4)
C10F C11F Pd1F 130.7(3)
C12F C11F Pd1F 112.5(3)
C7F C12F C11F 123.6(4)
C7F C12F C13F 119.8(4)
C11F C12F C13F 116.7(4)
N1F C13F C4F 122.9(4)
N1F C13F C12F 115.0(4)
C4F C13F C12F 122.2(4)
N2F C14F C15F 122.4(4)
C16F C15F C14F 119.9(5)
C15F C16F C17F 119.3(4)
C26F C17F C16F 117.5(4)
C26F C17F C18F 117.1(4)
C16F C17F C18F 125.4(4)
C19F C18F C17F 120.5(4)
C18F C19F C20F 122.5(4)
C25F C20F C21F 116.8(4)
C25F C20F C19F 118.3(4)
C21F C20F C19F 124.9(4)
C22F C21F C20F 119.9(4)
C21F C22F C23F 122.1(5)
C24F C23F C22F 119.8(4)
C23F C24F C25F 117.7(4)
C23F C24F Pd2F 130.2(3)
C25F C24F Pd2F 111.7(3)
C24F C25F C20F 123.6(4)
C24F C25F C26F 117.4(4)
C20F C25F C26F 118.9(4)
N2F C26F C17F 122.9(4)
N2F C26F C25F 114.3(4)
C17F C26F C25F 122.8(4)
O1F C27F O2F 126.2(4)
O1F C27F C28F 118.3(4)
O2F C27F C28F 115.5(4)
O4F C29F O3F 126.9(4)
O4F C29F C30F 117.4(4)
O3F C29F C30F 115.7(4)
Cl3S C2S Cl4S 108.7(3)
Cl3S C2S Cl3P 25.5(2)
Cl4S C2S Cl3P 117.1(4)
C11C Pd1C N1C 82.54(16)
C11C Pd1C O3C 92.02(15)
N1C Pd1C O3C 174.14(14)
C11C Pd1C O1C 176.65(14)
N1C Pd1C O1C 94.13(13)
O3C Pd1C O1C 91.29(12)
C11C Pd1C Pd2C 102.31(13)
N1C Pd1C Pd2C 92.38(10)
O3C Pd1C Pd2C 86.64(9)
O1C Pd1C Pd2C 77.33(9)
C24C Pd2C N2C 82.81(17)
C24C Pd2C O2C 90.89(16)
N2C Pd2C O2C 173.27(13)
C24C Pd2C O4C 177.39(16)
N2C Pd2C O4C 95.14(13)
O2C Pd2C O4C 91.10(12)
C24C Pd2C Pd1C 102.03(13)
N2C Pd2C Pd1C 93.21(11)
O2C Pd2C Pd1C 85.77(9)
O4C Pd2C Pd1C 76.43(9)
C27C O1C Pd1C 125.3(3)
C27C O2C Pd2C 120.5(3)
C29C O3C Pd1C 119.9(3)
C29C O4C Pd2C 126.5(3)
C1C N1C C13C 118.6(4)
C1C N1C Pd1C 128.0(3)
C13C N1C Pd1C 113.0(3)
C14C N2C C26C 118.9(4)
C14C N2C Pd2C 128.0(3)
C26C N2C Pd2C 112.4(3)
N1C C1C C2C 122.5(4)
C3C C2C C1C 119.0(4)
C2C C3C C4C 120.0(4)
C13C C4C C3C 116.7(4)
C13C C4C C5C 117.5(4)
C3C C4C C5C 125.8(4)
C6C C5C C4C 121.2(4)
C5C C6C C7C 122.1(4)
C12C C7C C8C 117.3(4)
C12C C7C C6C 117.7(4)
C8C C7C C6C 125.0(4)
C9C C8C C7C 120.2(4)
C8C C9C C10C 121.9(4)
C11C C10C C9C 119.8(4)
C10C C11C C12C 117.2(4)
C10C C11C Pd1C 130.4(3)
C12C C11C Pd1C 112.4(3)
C7C C12C C11C 123.6(4)
C7C C12C C13C 119.8(4)
C11C C12C C13C 116.6(4)
N1C C13C C4C 123.1(4)
N1C C13C C12C 115.2(4)
C4C C13C C12C 121.7(4)
N2C C14C C15C 121.6(4)
C16C C15C C14C 119.9(5)
C15C C16C C17C 120.0(4)
C26C C17C C16C 116.7(4)
C26C C17C C18C 117.2(4)
C16C C17C C18C 126.0(4)
C19C C18C C17C 121.1(4)
C18C C19C C20C 121.9(4)
C25C C20C C21C 116.7(4)
C25C C20C C19C 118.6(4)
C21C C20C C19C 124.7(4)
C22C C21C C20C 119.3(4)
C21C C22C C23C 123.3(5)
C24C C23C C22C 119.6(4)
C23C C24C C25C 117.7(4)
C23C C24C Pd2C 130.6(3)
C25C C24C Pd2C 111.4(3)
C24C C25C C20C 123.5(4)
C24C C25C C26C 117.6(4)
C20C C25C C26C 118.9(4)
N2C C26C C17C 122.8(4)
N2C C26C C25C 114.9(4)
C17C C26C C25C 122.3(4)
O2C C27C O1C 127.2(4)
O2C C27C C28C 116.4(4)
O1C C27C C28C 116.4(4)
O4C C29C O3C 126.5(4)
O4C C29C C30C 117.5(4)
O3C C29C C30C 116.0(4)

loop_
_geom_bond_atom_site_label_1
_geom_bond_atom_site_label_2
_geom_bond_distance
Cl1S C1S 1.750(6)
Cl2S C1S 1.737(6)
Cl7S C4S 1.763(6)
Cl8S C4S 1.787(6)
Cl5S C3S 1.751(5)
Cl6S C3S 1.740(5)
Pd1B C11B 1.972(5)
Pd1B N1B 2.022(4)
Pd1B O3B 2.057(3)
Pd1B O1B 2.126(3)
Pd1B Pd2B 2.8563(4)
Pd2B C24B 1.972(5)
Pd2B N2B 2.024(4)
Pd2B O2B 2.045(3)
Pd2B O4B 2.152(3)
O1B C27B 1.262(5)
O2B C27B 1.273(6)
O3B C29B 1.269(6)
O4B C29B 1.259(5)
N1B C1B 1.334(6)
N1B C13B 1.368(6)
N2B C14B 1.331(6)
N2B C26B 1.376(6)
C1B C2B 1.403(7)
C2B C3B 1.376(7)
C3B C4B 1.404(7)
C4B C13B 1.410(6)
C4B C5B 1.422(7)
C5B C6B 1.370(7)
C6B C7B 1.426(7)
C7B C12B 1.404(7)
C7B C8B 1.415(7)
C8B C9B 1.372(7)
C9B C10B 1.409(7)
C10B C11B 1.368(6)
C11B C12B 1.416(6)
C12B C13B 1.427(6)
C14B C15B 1.402(7)
C15B C16B 1.364(7)
C16B C17B 1.411(7)
C17B C26B 1.399(6)
C17B C18B 1.445(7)
C18B C19B 1.364(7)
C19B C20B 1.448(7)
C20B C25B 1.409(6)
C20B C21B 1.412(7)
C21B C22B 1.385(7)
C22B C23B 1.411(7)
C23B C24B 1.384(7)
C24B C25B 1.415(6)
C25B C26B 1.408(6)
C27B C28B 1.507(7)
C29B C30B 1.514(7)
Pd1E C11E 1.967(5)
Pd1E N1E 2.031(4)
Pd1E O3E 2.047(3)
Pd1E O1E 2.143(3)
Pd1E Pd2E 2.8525(5)
Pd2E C24E 1.989(5)
Pd2E N2E 2.021(4)
Pd2E O2E 2.057(3)
Pd2E O4E 2.136(4)
O1E C27E 1.246(5)
O2E C27E 1.269(5)
O3E C29E 1.264(6)
O4E C29E 1.263(5)
N1E C1E 1.335(6)
N1E C13E 1.364(6)
N2E C14E 1.336(6)
N2E C26E 1.367(6)
C1E C2E 1.406(7)
C2E C3E 1.362(7)
C3E C4E 1.405(7)
C4E C13E 1.407(6)
C4E C5E 1.436(7)
C5E C6E 1.360(7)
C6E C7E 1.442(7)
C7E C8E 1.404(7)
C7E C12E 1.413(6)
C8E C9E 1.375(7)
C9E C10E 1.415(7)
C10E C11E 1.377(7)
C11E C12E 1.417(6)
C12E C13E 1.426(6)
C14E C15E 1.400(7)
C15E C16E 1.377(7)
C16E C17E 1.413(7)
C17E C26E 1.407(6)
C17E C18E 1.431(7)
C18E C19E 1.361(7)
C19E C20E 1.441(7)
C20E C25E 1.405(7)
C20E C21E 1.408(7)
C21E C22E 1.374(7)
C22E C23E 1.406(7)
C23E C24E 1.372(7)
C24E C25E 1.411(7)
C25E C26E 1.430(6)
C27E C28E 1.516(7)
C29E C30E 1.502(7)
Pd1D C11D 1.977(5)
Pd1D N1D 2.033(3)
Pd1D O3D 2.045(3)
Pd1D O1D 2.157(3)
Pd1D Pd2D 2.8282(5)
Pd2D C24D 1.970(4)
Pd2D N2D 2.030(4)
Pd2D O2D 2.045(3)
Pd2D O4D 2.161(3)
O1D C27D 1.259(6)
O2D C27D 1.268(6)
O3D C29D 1.272(6)
O4D C29D 1.256(6)
N1D C1D 1.327(6)
N1D C13D 1.375(6)
N2D C14D 1.330(6)
N2D C26D 1.365(5)
C1D C2D 1.396(6)
C2D C3D 1.381(7)
C3D C4D 1.400(6)
C4D C13D 1.401(6)
C4D C5D 1.447(6)
C5D C6D 1.362(6)
C6D C7D 1.432(6)
C7D C8D 1.403(6)
C7D C12D 1.414(6)
C8D C9D 1.371(6)
C9D C10D 1.410(7)
C10D C11D 1.383(6)
C11D C12D 1.401(6)
C12D C13D 1.417(6)
C14D C15D 1.411(7)
C15D C16D 1.370(6)
C16D C17D 1.411(7)
C17D C26D 1.398(6)
C17D C18D 1.446(6)
C18D C19D 1.337(7)
C19D C20D 1.443(7)
C20D C25D 1.402(6)
C20D C21D 1.407(7)
C21D C22D 1.370(7)
C22D C23D 1.408(6)
C23D C24D 1.389(7)
C24D C25D 1.416(6)
C25D C26D 1.426(6)
C27D C28D 1.520(6)
C29D C30D 1.510(6)
Pd1A C11A 1.966(5)
Pd1A N1A 2.027(3)
Pd1A O3A 2.041(3)
Pd1A O1A 2.157(3)
Pd1A Pd2A 2.8282(5)
Pd2A C24A 1.970(4)
Pd2A N2A 2.024(4)
Pd2A O2A 2.052(3)
Pd2A O4A 2.158(3)
O1A C27A 1.254(6)
O2A C27A 1.271(5)
O3A C29A 1.265(6)
O4A C29A 1.258(6)
N1A C1A 1.325(6)
N1A C13A 1.372(6)
N2A C14A 1.338(6)
N2A C26A 1.367(5)
C1A C2A 1.407(6)
C2A C3A 1.369(7)
C3A C4A 1.405(7)
C4A C13A 1.399(6)
C4A C5A 1.433(7)
C5A C6A 1.359(7)
C6A C7A 1.428(6)
C7A C12A 1.409(7)
C7A C8A 1.421(7)
C8A C9A 1.381(7)
C9A C10A 1.402(7)
C10A C11A 1.386(6)
C11A C12A 1.404(6)
C12A C13A 1.415(6)
C14A C15A 1.390(7)
C15A C16A 1.384(6)
C16A C17A 1.415(7)
C17A C26A 1.389(7)
C17A C18A 1.441(6)
C18A C19A 1.339(7)
C19A C20A 1.435(7)
C20A C21A 1.399(7)
C20A C25A 1.413(6)
C21A C22A 1.381(7)
C22A C23A 1.401(6)
C23A C24A 1.381(7)
C24A C25A 1.419(6)
C25A C26A 1.423(7)
C27A C28A 1.506(6)
C29A C30A 1.506(6)
Pd1F C11F 1.948(5)
Pd1F N1F 2.028(3)
Pd1F O3F 2.046(3)
Pd1F O1F 2.149(3)
Pd1F Pd2F 2.8234(5)
Pd2F C24F 1.971(4)
Pd2F N2F 2.021(4)
Pd2F O2F 2.050(3)
Pd2F O4F 2.155(3)
O1F C27F 1.251(6)
O2F C27F 1.280(6)
O3F C29F 1.271(6)
O4F C29F 1.253(6)
N1F C1F 1.330(6)
N1F C13F 1.365(6)
N2F C14F 1.342(6)
N2F C26F 1.362(5)
C1F C2F 1.394(6)
C2F C3F 1.374(7)
C3F C4F 1.412(7)
C4F C13F 1.401(6)
C4F C5F 1.437(7)
C5F C6F 1.348(7)
C6F C7F 1.439(6)
C7F C8F 1.405(7)
C7F C12F 1.411(6)
C8F C9F 1.382(6)
C9F C10F 1.410(7)
C10F C11F 1.390(6)
C11F C12F 1.415(6)
C12F C13F 1.415(6)
C14F C15F 1.390(7)
C15F C16F 1.366(6)
C16F C17F 1.405(7)
C17F C26F 1.400(6)
C17F C18F 1.453(6)
C18F C19F 1.358(7)
C19F C20F 1.436(7)
C20F C25F 1.410(6)
C20F C21F 1.418(7)
C21F C22F 1.372(7)
C22F C23F 1.412(6)
C23F C24F 1.381(7)
C24F C25F 1.405(6)
C25F C26F 1.427(7)
C27F C28F 1.509(6)
C29F C30F 1.512(6)
Cl4S C2S 1.753(6)
C2S Cl3S 1.714(7)
C2S Cl3P 1.838(8)
Pd1C C11C 1.968(5)
Pd1C N1C 2.032(3)
Pd1C O3C 2.047(3)
Pd1C O1C 2.166(3)
Pd1C Pd2C 2.8262(5)
Pd2C C24C 1.974(4)
Pd2C N2C 2.034(4)
Pd2C O2C 2.040(3)
Pd2C O4C 2.163(3)
O1C C27C 1.259(6)
O2C C27C 1.259(6)
O3C C29C 1.265(6)
O4C C29C 1.258(6)
N1C C1C 1.322(6)
N1C C13C 1.362(6)
N2C C14C 1.330(6)
N2C C26C 1.365(5)
C1C C2C 1.399(6)
C2C C3C 1.382(7)
C3C C4C 1.404(7)
C4C C13C 1.404(6)
C4C C5C 1.424(7)
C5C C6C 1.358(7)
C6C C7C 1.435(6)
C7C C12C 1.400(6)
C7C C8C 1.408(6)
C8C C9C 1.370(6)
C9C C10C 1.414(6)
C10C C11C 1.389(6)
C11C C12C 1.415(6)
C12C C13C 1.424(6)
C14C C15C 1.391(7)
C15C C16C 1.373(6)
C16C C17C 1.403(7)
C17C C26C 1.400(6)
C17C C18C 1.442(6)
C18C C19C 1.352(7)
C19C C20C 1.428(7)
C20C C25C 1.413(6)
C20C C21C 1.423(7)
C21C C22C 1.358(7)
C22C C23C 1.409(6)
C23C C24C 1.373(6)
C24C C25C 1.410(6)
C25C C26C 1.422(6)
C27C C28C 1.508(6)
C29C C30C 1.515(6)

loop_
_geom_torsion_atom_site_label_1
_geom_torsion_atom_site_label_2
_geom_torsion_atom_site_label_3
_geom_torsion_atom_site_label_4
_geom_torsion
C11B Pd1B Pd2B C24B -85.5(2)
N1B Pd1B Pd2B C24B -2.45(18)
O3B Pd1B Pd2B C24B -178.92(17)
O1B Pd1B Pd2B C24B 91.36(17)
C11B Pd1B Pd2B N2B -2.28(17)
N1B Pd1B Pd2B N2B 80.78(16)
O3B Pd1B Pd2B N2B -95.69(15)
O1B Pd1B Pd2B N2B 174.59(15)
C11B Pd1B Pd2B O2B -177.20(17)
N1B Pd1B Pd2B O2B -94.14(15)
O3B Pd1B Pd2B O2B 89.39(14)
O1B Pd1B Pd2B O2B -0.33(14)
C11B Pd1B Pd2B O4B 91.77(17)
N1B Pd1B Pd2B O4B 174.83(15)
O3B Pd1B Pd2B O4B -1.64(13)
O1B Pd1B Pd2B O4B -91.36(14)
C11B Pd1B O1B C27B 109(3)
N1B Pd1B O1B C27B 93.1(4)
O3B Pd1B O1B C27B -86.2(4)
Pd2B Pd1B O1B C27B 1.9(4)
C24B Pd2B O2B C27B -107.6(4)
N2B Pd2B O2B C27B -87.4(14)
O4B Pd2B O2B C27B 74.8(4)
Pd1B Pd2B O2B C27B -0.9(3)
C11B Pd1B O3B C29B -105.6(3)
N1B Pd1B O3B C29B -94(2)
O1B Pd1B O3B C29B 75.2(3)
Pd2B Pd1B O3B C29B -2.1(3)
C24B Pd2B O4B C29B 142(2)
N2B Pd2B O4B C29B 99.2(4)
O2B Pd2B O4B C29B -79.2(4)
Pd1B Pd2B O4B C29B 7.0(4)
C11B Pd1B N1B C1B -177.1(4)
O3B Pd1B N1B C1B 170.8(19)
O1B Pd1B N1B C1B 2.0(3)
Pd2B Pd1B N1B C1B 79.5(3)
C11B Pd1B N1B C13B 5.6(3)
O3B Pd1B N1B C13B -6(2)
O1B Pd1B N1B C13B -175.2(3)
Pd2B Pd1B N1B C13B -97.8(3)
C24B Pd2B N2B C14B 179.7(4)
O2B Pd2B N2B C14B 159.3(12)
O4B Pd2B N2B C14B -2.8(4)
Pd1B Pd2B N2B C14B 73.2(3)
C24B Pd2B N2B C26B 6.5(3)
O2B Pd2B N2B C26B -13.9(15)
O4B Pd2B N2B C26B -176.1(3)
Pd1B Pd2B N2B C26B -100.1(3)
C13B N1B C1B C2B -1.8(6)
Pd1B N1B C1B C2B -178.9(3)
N1B C1B C2B C3B 1.1(6)
C1B C2B C3B C4B 1.2(6)
C2B C3B C4B C13B -2.5(6)
C2B C3B C4B C5B 178.5(4)
C3B C4B C5B C6B 177.6(4)
C13B C4B C5B C6B -1.4(6)
C4B C5B C6B C7B -1.1(7)
C5B C6B C7B C12B 2.7(6)
C5B C6B C7B C8B -176.9(4)
C12B C7B C8B C9B -2.5(6)
C6B C7B C8B C9B 177.1(4)
C7B C8B C9B C10B 2.0(7)
C8B C9B C10B C11B 0.4(7)
C9B C10B C11B C12B -2.1(6)
C9B C10B C11B Pd1B 174.9(3)
N1B Pd1B C11B C10B 176.2(4)
O3B Pd1B C11B C10B -4.5(4)
O1B Pd1B C11B C10B 160(2)
Pd2B Pd1B C11B C10B -93.3(4)
N1B Pd1B C11B C12B -6.7(3)
O3B Pd1B C11B C12B 172.6(3)
O1B Pd1B C11B C12B -23(3)
Pd2B Pd1B C11B C12B 83.8(3)
C8B C7B C12B C11B 0.8(6)
C6B C7B C12B C11B -178.8(4)
C8B C7B C12B C13B 177.8(4)
C6B C7B C12B C13B -1.9(6)
C10B C11B C12B C7B 1.4(6)
Pd1B C11B C12B C7B -176.1(3)
C10B C11B C12B C13B -175.6(4)
Pd1B C11B C12B C13B 6.9(5)
C1B N1B C13B C4B 0.3(6)
Pd1B N1B C13B C4B 177.8(3)
C1B N1B C13B C12B 179.1(3)
Pd1B N1B C13B C12B -3.4(4)
C3B C4B C13B N1B 1.8(6)
C5B C4B C13B N1B -179.1(4)
C3B C4B C13B C12B -176.9(4)
C5B C4B C13B C12B 2.2(6)
C7B C12B C13B N1B -179.4(4)
C11B C12B C13B N1B -2.3(5)
C7B C12B C13B C4B -0.6(6)
C11B C12B C13B C4B 176.5(4)
C26B N2B C14B C15B -0.9(6)
Pd2B N2B C14B C15B -173.8(3)
N2B C14B C15B C16B 1.0(7)
C14B C15B C16B C17B -0.7(7)
C15B C16B C17B C26B 0.5(6)
C15B C16B C17B C18B -179.5(4)
C26B C17B C18B C19B -1.6(6)
C16B C17B C18B C19B 178.4(4)
C17B C18B C19B C20B 1.7(7)
C18B C19B C20B C25B -0.9(6)
C18B C19B C20B C21B 179.9(4)
C25B C20B C21B C22B 0.6(6)
C19B C20B C21B C22B 179.8(4)
C20B C21B C22B C23B 0.6(6)
C21B C22B C23B C24B -0.6(6)
C22B C23B C24B C25B -0.8(6)
C22B C23B C24B Pd2B 176.5(3)
N2B Pd2B C24B C23B 177.5(4)
O2B Pd2B C24B C23B -4.2(4)
O4B Pd2B C24B C23B 134(2)
Pd1B Pd2B C24B C23B -91.2(4)
N2B Pd2B C24B C25B -5.1(3)
O2B Pd2B C24B C25B 173.1(3)
O4B Pd2B C24B C25B -48(3)
Pd1B Pd2B C24B C25B 86.2(3)
C21B C20B C25B C26B 179.3(4)
C19B C20B C25B C26B 0.0(6)
C21B C20B C25B C24B -2.1(6)
C19B C20B C25B C24B 178.7(4)
C23B C24B C25B C26B -179.1(4)
Pd2B C24B C25B C26B 3.1(5)
C23B C24B C25B C20B 2.1(6)
Pd2B C24B C25B C20B -175.6(3)
C14B N2B C26B C17B 0.6(6)
Pd2B N2B C26B C17B 174.6(3)
C14B N2B C26B C25B 179.5(4)
Pd2B N2B C26B C25B -6.5(4)
C16B C17B C26B N2B -0.4(6)
C18B C17B C26B N2B 179.5(4)
C16B C17B C26B C25B -179.3(4)
C18B C17B C26B C25B 0.7(6)
C20B C25B C26B N2B -178.9(4)
C24B C25B C26B N2B 2.4(5)
C20B C25B C26B C17B 0.0(6)
C24B C25B C26B C17B -178.8(4)
Pd1B O1B C27B O2B -3.5(7)
Pd1B O1B C27B C28B 177.2(3)
Pd2B O2B C27B O1B 2.7(7)
Pd2B O2B C27B C28B -177.9(3)
Pd2B O4B C29B O3B -11.7(7)
Pd2B O4B C29B C30B 168.7(3)
Pd1B O3B C29B O4B 8.2(6)
Pd1B O3B C29B C30B -172.3(3)
C11E Pd1E Pd2E C24E -86.5(2)
N1E Pd1E Pd2E C24E -2.39(17)
O3E Pd1E Pd2E C24E -177.01(17)
O1E Pd1E Pd2E C24E 90.72(17)
C11E Pd1E Pd2E N2E -4.42(19)
N1E Pd1E Pd2E N2E 79.68(16)
O3E Pd1E Pd2E N2E -94.94(15)
O1E Pd1E Pd2E N2E 172.79(15)
C11E Pd1E Pd2E O2E -179.89(18)
N1E Pd1E Pd2E O2E -95.79(15)
O3E Pd1E Pd2E O2E 89.59(14)
O1E Pd1E Pd2E O2E -2.68(14)
C11E Pd1E Pd2E O4E 90.37(18)
N1E Pd1E Pd2E O4E 174.48(14)
O3E Pd1E Pd2E O4E -0.14(14)
O1E Pd1E Pd2E O4E -92.41(14)
C11E Pd1E O1E C27E 154.5(17)
N1E Pd1E O1E C27E 98.9(4)
O3E Pd1E O1E C27E -80.1(4)
Pd2E Pd1E O1E C27E 5.1(4)
C24E Pd2E O2E C27E -99.4(4)
N2E Pd2E O2E C27E -55.1(16)
O4E Pd2E O2E C27E 80.1(3)
Pd1E Pd2E O2E C27E 2.1(3)
C11E Pd1E O3E C29E -110.3(4)
N1E Pd1E O3E C29E -95.3(13)
O1E Pd1E O3E C29E 73.9(3)
Pd2E Pd1E O3E C29E -0.4(3)
C24E Pd2E O4E C29E 83(3)
N2E Pd2E O4E C29E 87.8(4)
O2E Pd2E O4E C29E -88.4(4)
Pd1E Pd2E O4E C29E 0.8(3)
C11E Pd1E N1E C1E 179.4(4)
O3E Pd1E N1E C1E 164.3(11)
O1E Pd1E N1E C1E -4.8(4)
Pd2E Pd1E N1E C1E 69.8(3)
C11E Pd1E N1E C13E 4.2(3)
O3E Pd1E N1E C13E -11.0(14)
O1E Pd1E N1E C13E 179.9(3)
Pd2E Pd1E N1E C13E -105.4(3)
C24E Pd2E N2E C14E -177.9(4)
O2E Pd2E N2E C14E 137.4(14)
O4E Pd2E N2E C14E 2.3(4)
Pd1E Pd2E N2E C14E 80.2(3)
C24E Pd2E N2E C26E 8.0(3)
O2E Pd2E N2E C26E -36.7(16)
O4E Pd2E N2E C26E -171.8(3)
Pd1E Pd2E N2E C26E -93.9(3)
C13E N1E C1E C2E 0.6(6)
Pd1E N1E C1E C2E -174.4(3)
N1E C1E C2E C3E -0.1(6)
C1E C2E C3E C4E -0.7(7)
C2E C3E C4E C13E 1.0(6)
C2E C3E C4E C5E -178.1(4)
C3E C4E C5E C6E 178.9(4)
C13E C4E C5E C6E -0.2(6)
C4E C5E C6E C7E 1.4(7)
C5E C6E C7E C8E 179.5(4)
C5E C6E C7E C12E -0.7(6)
C12E C7E C8E C9E 0.5(6)
C6E C7E C8E C9E -179.8(4)
C7E C8E C9E C10E -0.5(6)
C8E C9E C10E C11E 0.8(6)
C9E C10E C11E C12E -1.2(6)
C9E C10E C11E Pd1E 178.5(3)
N1E Pd1E C11E C10E 177.1(4)
O3E Pd1E C11E C10E -4.3(4)
O1E Pd1E C11E C10E 121.1(17)
Pd2E Pd1E C11E C10E -90.4(4)
N1E Pd1E C11E C12E -3.2(3)
O3E Pd1E C11E C12E 175.4(3)
O1E Pd1E C11E C12E -59.2(19)
Pd2E Pd1E C11E C12E 89.3(3)
C8E C7E C12E C11E -0.9(6)
C6E C7E C12E C11E 179.3(4)
C8E C7E C12E C13E 178.7(4)
C6E C7E C12E C13E -1.1(6)
C10E C11E C12E C7E 1.2(6)
Pd1E C11E C12E C7E -178.5(3)
C10E C11E C12E C13E -178.3(4)
Pd1E C11E C12E C13E 1.9(4)
C1E N1E C13E C4E -0.3(6)
Pd1E N1E C13E C4E 175.5(3)
C1E N1E C13E C12E -180.0(4)
Pd1E N1E C13E C12E -4.2(4)
C3E C4E C13E N1E -0.5(6)
C5E C4E C13E N1E 178.7(4)
C3E C4E C13E C12E 179.1(4)
C5E C4E C13E C12E -1.7(6)
C7E C12E C13E N1E -178.0(3)
C11E C12E C13E N1E 1.6(5)
C7E C12E C13E C4E 2.3(6)
C11E C12E C13E C4E -178.1(4)
C26E N2E C14E C15E -1.6(6)
Pd2E N2E C14E C15E -175.4(3)
N2E C14E C15E C16E 1.5(6)
C14E C15E C16E C17E 0.3(6)
C15E C16E C17E C26E -1.8(6)
C15E C16E C17E C18E 178.9(4)
C26E C17E C18E C19E -1.4(6)
C16E C17E C18E C19E 178.0(4)
C17E C18E C19E C20E -0.2(7)
C18E C19E C20E C25E 1.5(6)
C18E C19E C20E C21E -176.5(4)
C25E C20E C21E C22E -0.9(6)
C19E C20E C21E C22E 177.2(4)
C20E C21E C22E C23E 1.9(7)
C21E C22E C23E C24E -0.4(7)
C22E C23E C24E C25E -2.0(6)
C22E C23E C24E Pd2E 173.9(3)
N2E Pd2E C24E C23E 175.5(4)
O2E Pd2E C24E C23E -8.3(4)
O4E Pd2E C24E C23E -180(100)
Pd1E Pd2E C24E C23E -98.1(4)
N2E Pd2E C24E C25E -8.4(3)
O2E Pd2E C24E C25E 167.8(3)
O4E Pd2E C24E C25E -4(3)
Pd1E Pd2E C24E C25E 77.9(3)
C21E C20E C25E C24E -1.5(6)
C19E C20E C25E C24E -179.8(4)
C21E C20E C25E C26E 177.0(4)
C19E C20E C25E C26E -1.3(6)
C23E C24E C25E C20E 3.0(6)
Pd2E C24E C25E C20E -173.6(3)
C23E C24E C25E C26E -175.6(4)
Pd2E C24E C25E C26E 7.9(5)
C14E N2E C26E C17E -0.2(6)
Pd2E N2E C26E C17E 174.6(3)
C14E N2E C26E C25E 179.4(4)
Pd2E N2E C26E C25E -5.8(4)
C16E C17E C26E N2E 1.8(6)
C18E C17E C26E N2E -178.8(4)
C16E C17E C26E C25E -177.8(4)
C18E C17E C26E C25E 1.6(6)
C20E C25E C26E N2E -179.9(4)
C24E C25E C26E N2E -1.3(5)
C20E C25E C26E C17E -0.3(6)
C24E C25E C26E C17E 178.3(4)
Pd1E O1E C27E O2E -5.5(8)
Pd1E O1E C27E C28E 174.7(3)
Pd2E O2E C27E O1E 0.9(7)
Pd2E O2E C27E C28E -179.2(3)
Pd2E O4E C29E O3E -1.5(6)
Pd2E O4E C29E C30E 178.2(3)
Pd1E O3E C29E O4E 1.2(6)
Pd1E O3E C29E C30E -178.4(3)
C11D Pd1D Pd2D C24D -100.57(19)
N1D Pd1D Pd2D C24D -17.42(17)
O3D Pd1D Pd2D C24D 168.96(16)
O1D Pd1D Pd2D C24D 76.49(16)
C11D Pd1D Pd2D N2D -17.51(16)
N1D Pd1D Pd2D N2D 65.64(15)
O3D Pd1D Pd2D N2D -107.98(13)
O1D Pd1D Pd2D N2D 159.55(13)
C11D Pd1D Pd2D O2D 168.84(15)
N1D Pd1D Pd2D O2D -108.01(13)
O3D Pd1D Pd2D O2D 78.37(12)
O1D Pd1D Pd2D O2D -14.10(11)
C11D Pd1D Pd2D O4D 76.58(15)
N1D Pd1D Pd2D O4D 159.73(14)
O3D Pd1D Pd2D O4D -13.88(12)
O1D Pd1D Pd2D O4D -106.36(12)
C11D Pd1D O1D C27D 123(3)
N1D Pd1D O1D C27D 108.9(3)
O3D Pd1D O1D C27D -68.4(3)
Pd2D Pd1D O1D C27D 17.2(3)
C24D Pd2D O2D C27D -83.7(3)
N2D Pd2D O2D C27D -60.4(13)
O4D Pd2D O2D C27D 95.0(3)
Pd1D Pd2D O2D C27D 18.2(3)
C11D Pd1D O3D C29D -87.7(4)
N1D Pd1D O3D C29D -62.7(13)
O1D Pd1D O3D C29D 92.9(3)
Pd2D Pd1D O3D C29D 15.8(3)
C24D Pd2D O4D C29D 88(3)
N2D Pd2D O4D C29D 111.3(4)
O2D Pd2D O4D C29D -66.0(4)
Pd1D Pd2D O4D C29D 19.3(3)
C11D Pd1D N1D C1D 177.9(4)
O3D Pd1D N1D C1D 152.8(11)
O1D Pd1D N1D C1D -2.8(4)
Pd2D Pd1D N1D C1D 74.6(4)
C11D Pd1D N1D C13D 5.9(3)
O3D Pd1D N1D C13D -19.2(14)
O1D Pd1D N1D C13D -174.8(3)
Pd2D Pd1D N1D C13D -97.4(3)
C24D Pd2D N2D C14D 178.7(4)
O2D Pd2D N2D C14D 155.2(11)
O4D Pd2D N2D C14D 0.0(4)
Pd1D Pd2D N2D C14D 77.0(4)
C24D Pd2D N2D C26D 8.9(3)
O2D Pd2D N2D C26D -14.7(14)
O4D Pd2D N2D C26D -169.9(3)
Pd1D Pd2D N2D C26D -92.8(3)
C13D N1D C1D C2D -2.8(6)
Pd1D N1D C1D C2D -174.4(3)
N1D C1D C2D C3D 1.7(7)
C1D C2D C3D C4D 0.8(7)
C2D C3D C4D C13D -2.0(6)
C2D C3D C4D C5D 180.0(4)
C3D C4D C5D C6D 178.4(4)
C13D C4D C5D C6D 0.3(6)
C4D C5D C6D C7D 0.0(7)
C5D C6D C7D C8D -179.9(5)
C5D C6D C7D C12D 0.7(6)
C12D C7D C8D C9D -0.3(6)
C6D C7D C8D C9D -179.7(4)
C7D C8D C9D C10D 0.7(7)
C8D C9D C10D C11D -0.8(7)
C9D C10D C11D C12D 0.5(6)
C9D C10D C11D Pd1D 176.4(3)
N1D Pd1D C11D C10D 178.4(4)
O3D Pd1D C11D C10D -4.4(4)
O1D Pd1D C11D C10D 164(3)
Pd2D Pd1D C11D C10D -90.7(4)
N1D Pd1D C11D C12D -5.5(3)
O3D Pd1D C11D C12D 171.7(3)
O1D Pd1D C11D C12D -19(3)
Pd2D Pd1D C11D C12D 85.4(3)
C10D C11D C12D C7D -0.2(6)
Pd1D C11D C12D C7D -176.8(3)
C10D C11D C12D C13D -178.9(4)
Pd1D C11D C12D C13D 4.5(5)
C8D C7D C12D C11D 0.1(6)
C6D C7D C12D C11D 179.5(4)
C8D C7D C12D C13D 178.8(4)
C6D C7D C12D C13D -1.8(6)
C1D N1D C13D C4D 1.5(6)
Pd1D N1D C13D C4D 174.4(3)
C1D N1D C13D C12D -177.9(4)
Pd1D N1D C13D C12D -5.1(5)
C3D C4D C13D N1D 0.8(6)
C5D C4D C13D N1D 179.1(4)
C3D C4D C13D C12D -179.7(4)
C5D C4D C13D C12D -1.5(6)
C11D C12D C13D N1D 0.5(6)
C7D C12D C13D N1D -178.3(4)
C11D C12D C13D C4D -179.0(4)
C7D C12D C13D C4D 2.2(6)
C26D N2D C14D C15D -0.4(6)
Pd2D N2D C14D C15D -169.8(3)
N2D C14D C15D C16D 0.9(7)
C14D C15D C16D C17D -1.3(7)
C15D C16D C17D C26D 1.2(7)
C15D C16D C17D C18D -179.1(4)
C26D C17D C18D C19D 0.5(7)
C16D C17D C18D C19D -179.2(5)
C17D C18D C19D C20D 0.1(7)
C18D C19D C20D C25D -0.3(7)
C18D C19D C20D C21D 178.1(5)
C25D C20D C21D C22D -0.5(7)
C19D C20D C21D C22D -178.8(5)
C20D C21D C22D C23D 1.3(7)
C21D C22D C23D C24D -0.9(7)
C22D C23D C24D C25D -0.2(6)
C22D C23D C24D Pd2D 172.3(4)
N2D Pd2D C24D C23D 179.8(5)
O2D Pd2D C24D C23D -2.8(4)
O4D Pd2D C24D C23D -156(3)
Pd1D Pd2D C24D C23D -88.7(4)
N2D Pd2D C24D C25D -7.3(3)
O2D Pd2D C24D C25D 170.1(3)
O4D Pd2D C24D C25D 16(3)
Pd1D Pd2D C24D C25D 84.1(3)
C21D C20D C25D C24D -0.7(6)
C19D C20D C25D C24D 177.8(4)
C21D C20D C25D C26D -178.6(4)
C19D C20D C25D C26D -0.1(6)
C23D C24D C25D C20D 1.0(6)
Pd2D C24D C25D C20D -172.9(3)
C23D C24D C25D C26D 178.9(4)
Pd2D C24D C25D C26D 5.0(5)
C14D N2D C26D C17D 0.4(6)
Pd2D N2D C26D C17D 171.3(4)
C14D N2D C26D C25D -179.3(4)
Pd2D N2D C26D C25D -8.5(5)
C16D C17D C26D N2D -0.8(7)
C18D C17D C26D N2D 179.5(4)
C16D C17D C26D C25D 178.9(4)
C18D C17D C26D C25D -0.8(6)
C20D C25D C26D N2D -179.6(4)
C24D C25D C26D N2D 2.4(6)
C20D C25D C26D C17D 0.7(6)
C24D C25D C26D C17D -177.3(4)
Pd1D O1D C27D O2D -9.5(6)
Pd1D O1D C27D C28D 171.8(3)
Pd2D O2D C27D O1D -11.3(6)
Pd2D O2D C27D C28D 167.4(3)
Pd2D O4D C29D O3D -14.4(7)
Pd2D O4D C29D C30D 167.5(3)
Pd1D O3D C29D O4D -6.4(6)
Pd1D O3D C29D C30D 171.7(3)
C11A Pd1A Pd2A C24A 101.04(19)
N1A Pd1A Pd2A C24A 18.34(18)
O3A Pd1A Pd2A C24A -168.79(16)
O1A Pd1A Pd2A C24A -76.27(16)
C11A Pd1A Pd2A N2A 17.83(16)
N1A Pd1A Pd2A N2A -64.87(15)
O3A Pd1A Pd2A N2A 108.00(14)
O1A Pd1A Pd2A N2A -159.48(13)
C11A Pd1A Pd2A O2A -168.23(15)
N1A Pd1A Pd2A O2A 109.07(14)
O3A Pd1A Pd2A O2A -78.07(12)
O1A Pd1A Pd2A O2A 14.46(11)
C11A Pd1A Pd2A O4A -75.51(15)
N1A Pd1A Pd2A O4A -158.21(14)
O3A Pd1A Pd2A O4A 14.66(13)
O1A Pd1A Pd2A O4A 107.18(12)
C11A Pd1A O1A C27A -154(2)
N1A Pd1A O1A C27A -110.2(3)
O3A Pd1A O1A C27A 65.6(3)
Pd2A Pd1A O1A C27A -19.5(3)
C24A Pd2A O2A C27A 85.0(3)
N2A Pd2A O2A C27A 57.1(14)
O4A Pd2A O2A C27A -94.1(3)
Pd1A Pd2A O2A C27A -17.1(3)
C11A Pd1A O3A C29A 87.4(4)
N1A Pd1A O3A C29A 51.5(12)
O1A Pd1A O3A C29A -94.9(3)
Pd2A Pd1A O3A C29A -18.1(3)
C24A Pd2A O4A C29A -98(3)
N2A Pd2A O4A C29A -110.5(4)
O2A Pd2A O4A C29A 66.4(4)
Pd1A Pd2A O4A C29A -18.8(3)
C11A Pd1A N1A C1A 178.6(4)
O3A Pd1A N1A C1A -145.2(9)
O1A Pd1A N1A C1A 1.1(4)
Pd2A Pd1A N1A C1A -75.9(4)
C11A Pd1A N1A C13A -7.7(3)
O3A Pd1A N1A C13A 28.6(12)
O1A Pd1A N1A C13A 174.9(3)
Pd2A Pd1A N1A C13A 97.8(3)
C24A Pd2A N2A C14A -178.7(4)
O2A Pd2A N2A C14A -150.6(11)
O4A Pd2A N2A C14A 0.5(4)
Pd1A Pd2A N2A C14A -76.7(4)
C24A Pd2A N2A C26A -7.0(3)
O2A Pd2A N2A C26A 21.1(14)
O4A Pd2A N2A C26A 172.3(3)
Pd1A Pd2A N2A C26A 95.0(3)
C13A N1A C1A C2A 0.7(6)
Pd1A N1A C1A C2A 174.2(3)
N1A C1A C2A C3A -2.9(7)
C1A C2A C3A C4A 3.1(7)
C2A C3A C4A C13A -1.2(7)
C2A C3A C4A C5A 177.7(5)
C13A C4A C5A C6A 2.4(7)
C3A C4A C5A C6A -176.5(5)
C4A C5A C6A C7A -2.2(7)
C5A C6A C7A C12A -0.5(7)
C5A C6A C7A C8A 178.0(5)
C12A C7A C8A C9A -1.0(7)
C6A C7A C8A C9A -179.5(5)
C7A C8A C9A C10A -1.1(8)
C8A C9A C10A C11A 1.8(8)
C9A C10A C11A C12A -0.3(7)
C9A C10A C11A Pd1A -178.1(4)
N1A Pd1A C11A C10A -175.2(5)
O3A Pd1A C11A C10A 9.3(4)
O1A Pd1A C11A C10A -131(2)
Pd2A Pd1A C11A C10A 95.1(4)
N1A Pd1A C11A C12A 6.9(3)
O3A Pd1A C11A C12A -168.7(3)
O1A Pd1A C11A C12A 51(2)
Pd2A Pd1A C11A C12A -82.9(3)
C10A C11A C12A C7A -1.9(7)
Pd1A C11A C12A C7A 176.3(4)
C10A C11A C12A C13A 176.5(4)
Pd1A C11A C12A C13A -5.3(5)
C8A C7A C12A C11A 2.6(7)
C6A C7A C12A C11A -178.8(4)
C8A C7A C12A C13A -175.8(4)
C6A C7A C12A C13A 2.8(6)
C1A N1A C13A C4A 1.2(6)
Pd1A N1A C13A C4A -173.2(3)
C1A N1A C13A C12A -178.8(4)
Pd1A N1A C13A C12A 6.8(5)
C3A C4A C13A N1A -0.9(6)
C5A C4A C13A N1A -180.0(4)
C3A C4A C13A C12A 179.1(4)
C5A C4A C13A C12A 0.0(6)
C11A C12A C13A N1A -1.1(6)
C7A C12A C13A N1A 177.4(4)
C11A C12A C13A C4A 178.9(4)
C7A C12A C13A C4A -2.6(7)
C26A N2A C14A C15A 1.5(7)
Pd2A N2A C14A C15A 172.9(4)
N2A C14A C15A C16A -2.2(7)
C14A C15A C16A C17A 1.7(7)
C15A C16A C17A C26A -0.6(7)
C15A C16A C17A C18A 179.4(4)
C26A C17A C18A C19A -0.6(7)
C16A C17A C18A C19A 179.3(5)
C17A C18A C19A C20A -0.7(7)
C18A C19A C20A C21A -178.2(5)
C18A C19A C20A C25A 1.9(7)
C25A C20A C21A C22A -0.4(7)
C19A C20A C21A C22A 179.8(4)
C20A C21A C22A C23A -0.1(7)
C21A C22A C23A C24A 0.0(7)
C22A C23A C24A C25A 0.4(7)
C22A C23A C24A Pd2A -172.0(3)
N2A Pd2A C24A C23A 178.8(5)
O2A Pd2A C24A C23A 1.7(5)
O4A Pd2A C24A C23A 166(2)
Pd1A Pd2A C24A C23A 87.8(5)
N2A Pd2A C24A C25A 6.1(3)
O2A Pd2A C24A C25A -171.0(3)
O4A Pd2A C24A C25A -7(3)
Pd1A Pd2A C24A C25A -84.9(3)
C21A C20A C25A C24A 0.8(6)
C19A C20A C25A C24A -179.3(4)
C21A C20A C25A C26A 178.3(4)
C19A C20A C25A C26A -1.8(6)
C23A C24A C25A C20A -0.9(7)
Pd2A C24A C25A C20A 172.9(3)
C23A C24A C25A C26A -178.4(4)
Pd2A C24A C25A C26A -4.6(5)
C14A N2A C26A C17A -0.5(6)
Pd2A N2A C26A C17A -173.1(4)
C14A N2A C26A C25A 178.9(4)
Pd2A N2A C26A C25A 6.2(5)
C16A C17A C26A N2A 0.0(7)
C18A C17A C26A N2A 180.0(4)
C16A C17A C26A C25A -179.3(4)
C18A C17A C26A C25A 0.6(7)
C20A C25A C26A N2A -178.8(4)
C24A C25A C26A N2A -1.2(6)
C20A C25A C26A C17A 0.6(6)
C24A C25A C26A C17A 178.2(4)
Pd1A O1A C27A O2A 13.5(6)
Pd1A O1A C27A C28A -168.6(3)
Pd2A O2A C27A O1A 8.1(6)
Pd2A O2A C27A C28A -169.8(3)
Pd2A O4A C29A O3A 12.0(7)
Pd2A O4A C29A C30A -168.4(3)
Pd1A O3A C29A O4A 9.8(6)
Pd1A O3A C29A C30A -169.8(3)
C11F Pd1F Pd2F C24F 102.04(19)
N1F Pd1F Pd2F C24F 18.87(18)
O3F Pd1F Pd2F C24F -167.85(17)
O1F Pd1F Pd2F C24F -75.42(16)
C11F Pd1F Pd2F N2F 19.11(16)
N1F Pd1F Pd2F N2F -64.06(15)
O3F Pd1F Pd2F N2F 109.22(13)
O1F Pd1F Pd2F N2F -158.35(12)
C11F Pd1F Pd2F O2F -166.80(15)
N1F Pd1F Pd2F O2F 110.03(14)
O3F Pd1F Pd2F O2F -76.69(12)
O1F Pd1F Pd2F O2F 15.74(11)
C11F Pd1F Pd2F O4F -74.76(16)
N1F Pd1F Pd2F O4F -157.93(14)
O3F Pd1F Pd2F O4F 15.35(12)
O1F Pd1F Pd2F O4F 107.78(12)
C11F Pd1F O1F C27F -158(2)
N1F Pd1F O1F C27F -113.0(3)
O3F Pd1F O1F C27F 63.5(3)
Pd2F Pd1F O1F C27F -21.2(3)
C24F Pd2F O2F C27F 83.0(3)
N2F Pd2F O2F C27F 51.8(14)
O4F Pd2F O2F C27F -96.0(3)
Pd1F Pd2F O2F C27F -18.5(3)
C11F Pd1F O3F C29F 87.5(4)
N1F Pd1F O3F C29F 54.7(13)
O1F Pd1F O3F C29F -94.8(3)
Pd2F Pd1F O3F C29F -17.9(3)
C24F Pd2F O4F C29F -98(3)
N2F Pd2F O4F C29F -112.0(4)
O2F Pd2F O4F C29F 64.7(4)
Pd1F Pd2F O4F C29F -20.6(3)
C11F Pd1F N1F C1F -179.6(4)
O3F Pd1F N1F C1F -146.5(10)
O1F Pd1F N1F C1F 3.0(4)
Pd2F Pd1F N1F C1F -74.3(4)
C11F Pd1F N1F C13F -7.9(3)
O3F Pd1F N1F C13F 25.2(13)
O1F Pd1F N1F C13F 174.6(3)
Pd2F Pd1F N1F C13F 97.4(3)
C24F Pd2F N2F C14F -179.3(4)
O2F Pd2F N2F C14F -147.8(11)
O4F Pd2F N2F C14F -0.1(4)
Pd1F Pd2F N2F C14F -77.9(4)
C24F Pd2F N2F C26F -7.2(3)
O2F Pd2F N2F C26F 24.3(14)
O4F Pd2F N2F C26F 172.0(3)
Pd1F Pd2F N2F C26F 94.2(3)
C13F N1F C1F C2F 2.6(6)
Pd1F N1F C1F C2F 173.8(3)
N1F C1F C2F C3F -3.2(7)
C1F C2F C3F C4F 1.6(7)
C2F C3F C4F C13F 0.5(7)
C2F C3F C4F C5F 177.6(5)
C13F C4F C5F C6F 0.2(7)
C3F C4F C5F C6F -176.9(5)
C4F C5F C6F C7F 0.4(8)
C5F C6F C7F C8F 178.0(5)
C5F C6F C7F C12F -1.8(7)
C12F C7F C8F C9F -1.9(7)
C6F C7F C8F C9F 178.3(5)
C7F C8F C9F C10F -0.1(7)
C8F C9F C10F C11F 1.5(7)
C9F C10F C11F C12F -0.7(7)
C9F C10F C11F Pd1F -177.7(4)
N1F Pd1F C11F C10F -176.6(4)
O3F Pd1F C11F C10F 7.2(4)
O1F Pd1F C11F C10F -132(2)
Pd2F Pd1F C11F C10F 92.5(4)
N1F Pd1F C11F C12F 6.3(3)
O3F Pd1F C11F C12F -169.9(3)
O1F Pd1F C11F C12F 51(2)
Pd2F Pd1F C11F C12F -84.6(3)
C8F C7F C12F C11F 2.7(7)
C6F C7F C12F C11F -177.5(4)
C8F C7F C12F C13F -177.2(4)
C6F C7F C12F C13F 2.6(6)
C10F C11F C12F C7F -1.4(6)
Pd1F C11F C12F C7F 176.2(4)
C10F C11F C12F C13F 178.5(4)
Pd1F C11F C12F C13F -4.0(5)
C1F N1F C13F C4F -0.3(6)
Pd1F N1F C13F C4F -172.9(3)
C1F N1F C13F C12F -179.6(4)
Pd1F N1F C13F C12F 7.8(5)
C3F C4F C13F N1F -1.2(7)
C5F C4F C13F N1F -178.5(4)
C3F C4F C13F C12F 178.1(4)
C5F C4F C13F C12F 0.7(7)
C7F C12F C13F N1F 177.1(4)
C11F C12F C13F N1F -2.7(6)
C7F C12F C13F C4F -2.1(7)
C11F C12F C13F C4F 178.0(4)
C26F N2F C14F C15F 1.3(7)
Pd2F N2F C14F C15F 173.2(4)
N2F C14F C15F C16F -2.3(7)
C14F C15F C16F C17F 2.1(7)
C15F C16F C17F C26F -1.0(7)
C15F C16F C17F C18F 179.4(4)
C26F C17F C18F C19F -0.5(7)
C16F C17F C18F C19F 179.1(5)
C17F C18F C19F C20F -0.3(7)
C18F C19F C20F C25F 1.9(7)
C18F C19F C20F C21F -178.3(5)
C25F C20F C21F C22F -1.1(7)
C19F C20F C21F C22F 179.1(4)
C20F C21F C22F C23F 1.2(7)
C21F C22F C23F C24F -1.7(7)
C22F C23F C24F C25F 2.1(7)
C22F C23F C24F Pd2F -170.6(3)
N2F Pd2F C24F C23F 178.9(5)
O2F Pd2F C24F C23F 2.2(4)
O4F Pd2F C24F C23F 165(3)
Pd1F Pd2F C24F C23F 88.1(4)
N2F Pd2F C24F C25F 5.9(3)
O2F Pd2F C24F C25F -170.8(3)
O4F Pd2F C24F C25F -8(3)
Pd1F Pd2F C24F C25F -84.9(3)
C23F C24F C25F C20F -2.1(7)
Pd2F C24F C25F C20F 171.9(3)
C23F C24F C25F C26F -178.1(4)
Pd2F C24F C25F C26F -4.1(5)
C21F C20F C25F C24F 1.6(7)
C19F C20F C25F C24F -178.6(4)
C21F C20F C25F C26F 177.5(4)
C19F C20F C25F C26F -2.6(6)
C14F N2F C26F C17F -0.2(6)
Pd2F N2F C26F C17F -173.2(4)
C14F N2F C26F C25F 179.8(4)
Pd2F N2F C26F C25F 6.8(5)
C16F C17F C26F N2F 0.0(7)
C18F C17F C26F N2F 179.6(4)
C16F C17F C26F C25F 180.0(4)
C18F C17F C26F C25F -0.4(7)
C24F C25F C26F N2F -1.9(6)
C20F C25F C26F N2F -178.1(4)
C24F C25F C26F C17F 178.2(4)
C20F C25F C26F C17F 2.0(7)
Pd1F O1F C27F O2F 14.7(6)
Pd1F O1F C27F C28F -166.5(3)
Pd2F O2F C27F O1F 8.7(6)
Pd2F O2F C27F C28F -170.1(3)
Pd2F O4F C29F O3F 14.6(7)
Pd2F O4F C29F C30F -166.4(3)
Pd1F O3F C29F O4F 8.0(6)
Pd1F O3F C29F C30F -170.9(3)
C11C Pd1C Pd2C C24C -99.98(19)
N1C Pd1C Pd2C C24C -17.09(17)
O3C Pd1C Pd2C C24C 168.69(17)
O1C Pd1C Pd2C C24C 76.61(16)
C11C Pd1C Pd2C N2C -16.65(16)
N1C Pd1C Pd2C N2C 66.23(14)
O3C Pd1C Pd2C N2C -107.99(14)
O1C Pd1C Pd2C N2C 159.94(13)
C11C Pd1C Pd2C O2C 170.01(15)
N1C Pd1C Pd2C O2C -107.10(13)
O3C Pd1C Pd2C O2C 78.68(12)
O1C Pd1C Pd2C O2C -13.40(11)
C11C Pd1C Pd2C O4C 77.86(15)
N1C Pd1C Pd2C O4C 160.75(14)
O3C Pd1C Pd2C O4C -13.47(13)
O1C Pd1C Pd2C O4C -105.55(12)
C11C Pd1C O1C C27C 99(3)
N1C Pd1C O1C C27C 106.5(3)
O3C Pd1C O1C C27C -71.2(3)
Pd2C Pd1C O1C C27C 15.0(3)
C24C Pd2C O2C C27C -83.5(3)
N2C Pd2C O2C C27C -63.0(13)
O4C Pd2C O2C C27C 94.8(3)
Pd1C Pd2C O2C C27C 18.5(3)
C11C Pd1C O3C C29C -87.1(4)
N1C Pd1C O3C C29C -65.3(15)
O1C Pd1C O3C C29C 92.4(3)
Pd2C Pd1C O3C C29C 15.1(3)
C24C Pd2C O4C C29C 73(4)
N2C Pd2C O4C C29C 111.1(4)
O2C Pd2C O4C C29C -66.4(4)
Pd1C Pd2C O4C C29C 19.0(4)
C11C Pd1C N1C C1C 177.6(4)
O3C Pd1C N1C C1C 155.7(12)
O1C Pd1C N1C C1C -1.9(4)
Pd2C Pd1C N1C C1C 75.5(4)
C11C Pd1C N1C C13C 5.2(3)
O3C Pd1C N1C C13C -16.7(15)
O1C Pd1C N1C C13C -174.4(3)
Pd2C Pd1C N1C C13C -96.9(3)
C24C Pd2C N2C C14C 179.1(4)
O2C Pd2C N2C C14C 158.5(11)
O4C Pd2C N2C C14C 0.7(4)
Pd1C Pd2C N2C C14C 77.4(4)
C24C Pd2C N2C C26C 8.6(3)
O2C Pd2C N2C C26C -12.1(14)
O4C Pd2C N2C C26C -169.8(3)
Pd1C Pd2C N2C C26C -93.2(3)
C13C N1C C1C C2C -2.6(6)
Pd1C N1C C1C C2C -174.7(3)
N1C C1C C2C C3C 2.4(7)
C1C C2C C3C C4C -1.3(7)
C2C C3C C4C C13C 0.5(6)
C2C C3C C4C C5C 179.4(4)
C13C C4C C5C C6C -1.2(7)
C3C C4C C5C C6C 179.9(5)
C4C C5C C6C C7C 1.3(7)
C5C C6C C7C C12C -0.4(7)
C5C C6C C7C C8C 179.1(5)
C12C C7C C8C C9C 0.3(7)
C6C C7C C8C C9C -179.2(4)
C7C C8C C9C C10C 0.4(7)
C8C C9C C10C C11C -0.1(7)
C9C C10C C11C C12C -0.8(6)
C9C C10C C11C Pd1C 176.3(4)
N1C Pd1C C11C C10C 178.6(5)
O3C Pd1C C11C C10C -3.6(5)
O1C Pd1C C11C C10C -174(2)
Pd2C Pd1C C11C C10C -90.6(4)
N1C Pd1C C11C C12C -4.2(3)
O3C Pd1C C11C C12C 173.6(3)
O1C Pd1C C11C C12C 3(3)
Pd2C Pd1C C11C C12C 86.6(3)
C8C C7C C12C C11C -1.2(7)
C6C C7C C12C C11C 178.3(4)
C8C C7C C12C C13C 180.0(4)
C6C C7C C12C C13C -0.5(6)
C10C C11C C12C C7C 1.5(6)
Pd1C C11C C12C C7C -176.1(4)
C10C C11C C12C C13C -179.6(4)
Pd1C C11C C12C C13C 2.7(5)
C1C N1C C13C C4C 1.7(6)
Pd1C N1C C13C C4C 174.9(3)
C1C N1C C13C C12C -178.3(4)
Pd1C N1C C13C C12C -5.1(5)
C3C C4C C13C N1C -0.7(6)
C5C C4C C13C N1C -179.7(4)
C3C C4C C13C C12C 179.3(4)
C5C C4C C13C C12C 0.3(6)
C7C C12C C13C N1C -179.4(4)
C11C C12C C13C N1C 1.7(6)
C7C C12C C13C C4C 0.5(7)
C11C C12C C13C C4C -178.4(4)
C26C N2C C14C C15C -0.9(7)
Pd2C N2C C14C C15C -170.9(3)
N2C C14C C15C C16C 1.2(7)
C14C C15C C16C C17C -0.6(7)
C15C C16C C17C C26C -0.3(7)
C15C C16C C17C C18C -179.5(4)
C26C C17C C18C C19C -0.3(7)
C16C C17C C18C C19C 179.0(5)
C17C C18C C19C C20C 0.8(7)
C18C C19C C20C C25C -0.7(7)
C18C C19C C20C C21C 178.2(5)
C25C C20C C21C C22C 0.4(7)
C19C C20C C21C C22C -178.6(5)
C20C C21C C22C C23C 0.7(7)
C21C C22C C23C C24C -0.9(7)
C22C C23C C24C C25C -0.1(7)
C22C C23C C24C Pd2C 172.7(4)
N2C Pd2C C24C C23C 179.9(5)
O2C Pd2C C24C C23C -2.4(5)
O4C Pd2C C24C C23C -142(3)
Pd1C Pd2C C24C C23C -88.3(5)
N2C Pd2C C24C C25C -7.0(3)
O2C Pd2C C24C C25C 170.7(3)
O4C Pd2C C24C C25C 31(4)
Pd1C Pd2C C24C C25C 84.8(3)
C23C C24C C25C C20C 1.2(7)
Pd2C C24C C25C C20C -172.9(4)
C23C C24C C25C C26C 178.7(4)
Pd2C C24C C25C C26C 4.6(5)
C21C C20C C25C C24C -1.4(7)
C19C C20C C25C C24C 177.6(4)
C21C C20C C25C C26C -178.9(4)
C19C C20C C25C C26C 0.1(6)
C14C N2C C26C C17C 0.1(6)
Pd2C N2C C26C C17C 171.5(4)
C14C N2C C26C C25C -179.8(4)
Pd2C N2C C26C C25C -8.3(5)
C16C C17C C26C N2C 0.5(7)
C18C C17C C26C N2C 179.9(4)
C16C C17C C26C C25C -179.7(4)
C18C C17C C26C C25C -0.3(7)
C24C C25C C26C N2C 2.6(6)
C20C C25C C26C N2C -179.8(4)
C24C C25C C26C C17C -177.3(4)
C20C C25C C26C C17C 0.4(7)
Pd2C O2C C27C O1C -13.4(6)
Pd2C O2C C27C C28C 165.7(3)
Pd1C O1C C27C O2C -6.2(6)
Pd1C O1C C27C C28C 174.7(3)
Pd2C O4C C29C O3C -14.6(7)
Pd2C O4C C29C C30C 166.7(3)
Pd1C O3C C29C O4C -5.7(6)
Pd1C O3C C29C C30C 173.0(3)
